data_1572863
loop_
_publ_author_name
'Kumar, Rakesh'
'Chmielewski, Piotr J.'
'Lis, Tadeusz'
'Czarnecki, Miros&#x142;aw'
'St&#x119;pie&#x144;, Marcin'

_publ_section_title
;
 Pentacosacyclenes: cruciform molecular nanocarbons based on
 cyclooctatetraene.
;
_journal_issue 44
_journal_name_full 'Chemical science'
_journal_page_first 18640
_journal_page_last 18649
_journal_paper_doi 10.1039/d4sc05938g
_journal_volume 15
_journal_year 2024
_chemical_formula_moiety 'C120 H104, 5(C60), 7.2(C7 H8)'
_chemical_formula_sum 'C470.4 H161.6'
_chemical_formula_weight 5812.39
_space_group_crystal_system hexagonal
_space_group_IT_number 179
_space_group_name_Hall 'P 65 2 (0 0 1)'
_space_group_name_H-M_alt 'P 65 2 2'
_atom_sites_solution_hydrogens mixed
_atom_sites_solution_primary direct
_audit_creation_method SHELXL-2013
_audit_update_record
;
2024-09-02 deposited with the CCDC.	2024-10-08 downloaded from the CCDC.
;
_cell_angle_alpha 90
_cell_angle_beta 90
_cell_angle_gamma 120
_cell_formula_units_Z 6
_cell_length_a 37.776(9)
_cell_length_b 37.776(9)
_cell_length_c 37.0120(12)
_cell_measurement_reflns_used 127027
_cell_measurement_temperature 100(2)
_cell_measurement_theta_max 30
_cell_measurement_theta_min 2.3
_cell_volume 45741(15)
_computing_cell_refinement 'CrysAlisPro 1.171.42.72a (Rigaku OD, 2022)'
_computing_data_collection 'CrysAlisPro 1.171.42.72a (Rigaku OD, 2022)'
_computing_data_reduction 'CrysAlisPro 1.171.42.72a (Rigaku OD, 2022)'
_computing_structure_refinement 'SHELXL-2013 (Sheldrick, 2013)'
_diffrn_ambient_temperature 100(2)
_diffrn_detector 'Hybrid Pixel Array Detector'
_diffrn_detector_area_resol_mean 10.0000
_diffrn_detector_type 'HyPix-Arc 150'
_diffrn_measured_fraction_theta_full 1.000
_diffrn_measured_fraction_theta_max 0.985
_diffrn_measurement_device 'four-circle diffractometer'
_diffrn_measurement_device_type 'XtaLAB Synergy R, DW system, HyPix-Arc 150'
_diffrn_measurement_method 'omega scan'
_diffrn_radiation_monochromator mirror
_diffrn_radiation_probe x-ray
_diffrn_radiation_type 'Cu K\a'
_diffrn_radiation_wavelength 1.54184
_diffrn_reflns_av_R_equivalents 0.0451
_diffrn_reflns_av_unetI/netI 0.0248
_diffrn_reflns_Laue_measured_fraction_full 1.000
_diffrn_reflns_Laue_measured_fraction_max 0.985
_diffrn_reflns_limit_h_max 46
_diffrn_reflns_limit_h_min -41
_diffrn_reflns_limit_k_max 38
_diffrn_reflns_limit_k_min -46
_diffrn_reflns_limit_l_max 45
_diffrn_reflns_limit_l_min -42
_diffrn_reflns_number 394855
_diffrn_reflns_point_group_measured_fraction_full 1.000
_diffrn_reflns_point_group_measured_fraction_max 0.979
_diffrn_reflns_theta_full 67.000
_diffrn_reflns_theta_max 73.416
_diffrn_reflns_theta_min 1.802
_diffrn_source 'Rotating-anode X-ray tube'
_diffrn_source_type 'Rigaku (Cu) X-ray Source'
_exptl_absorpt_coefficient_mu 0.556
_exptl_absorpt_correction_T_max 1.000
_exptl_absorpt_correction_T_min 0.619
_exptl_absorpt_correction_type gaussian
_exptl_absorpt_process_details
;
CrysAlisPro 1.171.42.72a (Rigaku Oxford Diffraction, 2022)
Numerical absorption correction based on gaussian integration over
a multifaceted crystal model
Empirical absorption correction using spherical harmonics,
implemented in SCALE3 ABSPACK scaling algorithm.
;
_exptl_crystal_density_diffrn 1.266
_exptl_crystal_description block
_exptl_crystal_F_000 17904
_exptl_crystal_size_max 0.180
_exptl_crystal_size_mid 0.170
_exptl_crystal_size_min 0.150
_refine_diff_density_max 0.972
_refine_diff_density_min -0.678
_refine_diff_density_rms 0.129
_refine_ls_abs_structure_details
;
 Flack x determined using 9212 quotients [(I+)-(I-)]/[(I+)+(I-)]
 (Parsons and Flack (2004), Acta Cryst. A60, s61).
;
_refine_ls_abs_structure_Flack 0.12(17)
_refine_ls_extinction_method none
_refine_ls_goodness_of_fit_ref 3.352
_refine_ls_hydrogen_treatment constr
_refine_ls_matrix_type full
_refine_ls_number_parameters 1857
_refine_ls_number_reflns 30067
_refine_ls_number_restraints 1743
_refine_ls_restrained_S_all 3.428
_refine_ls_R_factor_all 0.1921
_refine_ls_R_factor_gt 0.1680
_refine_ls_shift/su_max 0.020
_refine_ls_shift/su_mean 0.001
_refine_ls_structure_factor_coef Fsqd
_refine_ls_weighting_details
;
 w=1/[\s^2^(Fo^2^)+(0.1000P)^2^]
 where P=(Fo^2^+2Fc^2^)/3
;
_refine_ls_weighting_scheme calc
_refine_ls_wR_factor_gt 0.4278
_refine_ls_wR_factor_ref 0.4423
_reflns_Friedel_coverage 0.822
_reflns_Friedel_fraction_full 1.000
_reflns_Friedel_fraction_max 0.971
_reflns_number_gt 23583
_reflns_number_total 30067
_reflns_threshold_expression 'I > 2\s(I)'
_cod_data_source_file d4sc05938g3.cif
_cod_data_source_block rk302ba
_cod_depositor_comments
;
The following automatic conversions were performed:

data item '_atom_sites_solution_primary' value 'direct methods' was
changed to 'direct'.

Automatic conversion script
Id: cif_fix_values 8170 2020-07-09 18:12:32Z antanas 

 Adding full bibliography for 1572861--1572863.cif.
;
_cod_original_cell_volume 45741(22)
_cod_original_formula_sum 'C470.40 H161.60'
_cod_database_code 1572863
_shelx_space_group_comment
;
The symmetry employed for this shelxl refinement is uniquely defined
by the following loop, which should always be used as a source of
symmetry information in preference to the above space-group names.
They are only intended as comments.
;
_shelx_estimated_absorpt_t_min 0.907
_shelx_estimated_absorpt_t_max 0.921
_oxdiff_exptl_absorpt_empirical_full_min 0.775
_oxdiff_exptl_absorpt_empirical_full_max 1.346
_oxdiff_exptl_absorpt_empirical_details
;
Empirical correction (ABSPACK) includes:
- Absorption correction using spherical harmonics
- Frame scaling
;
_shelxl_version_number 2013-2

loop_
_space_group_symop_operation_xyz
'x, y, z'
'x-y, x, z+5/6'
'-y, x-y, z+2/3'
'-x, -y, z+1/2'
'-x+y, -x, z+1/3'
'y, -x+y, z+1/6'
'x-y, -y, -z'
'-x, -x+y, -z+1/3'
'y, x, -z+2/3'
'-y, -x, -z+1/6'
'-x+y, y, -z+1/2'
'x, x-y, -z+5/6'

loop_
_atom_site_label
_atom_site_type_symbol
_atom_site_fract_x
_atom_site_fract_y
_atom_site_fract_z
_atom_site_U_iso_or_equiv
_atom_site_adp_type
_atom_site_occupancy
_atom_site_site_symmetry_order
_atom_site_calc_flag
_atom_site_refinement_flags_posn
_atom_site_refinement_flags_adp
_atom_site_refinement_flags_occupancy
_atom_site_disorder_assembly
_atom_site_disorder_group
C1A C 0.2155(2) 0.4973(3) 0.2818(2) 0.0376(18) Uani 1 1 d . . . . .
C2A C 0.2491(2) 0.4965(3) 0.2947(2) 0.0335(17) Uani 1 1 d . . . . .
C3A C 0.1787(2) 0.4675(2) 0.3025(2) 0.0328(17) Uani 1 1 d . . . . .
C4A C 0.1370(3) 0.4525(3) 0.3006(2) 0.0384(18) Uani 1 1 d . . . . .
H4A H 0.1264 0.4648 0.2849 0.046 Uiso 1 1 calc R U . . .
C5A C 0.1107(3) 0.4193(3) 0.3218(2) 0.0361(17) Uani 1 1 d . . . . .
H5A H 0.0822 0.4093 0.3196 0.043 Uiso 1 1 calc R U . . .
C6A C 0.1237(2) 0.3997(2) 0.3462(2) 0.0327(16) Uani 1 1 d . . . . .
C7A C 0.1854(2) 0.3963(3) 0.3689(2) 0.0333(17) Uani 1 1 d . . . . .
C8A C 0.2276(3) 0.4130(3) 0.3655(2) 0.0377(18) Uani 1 1 d . . . . .
H8A H 0.2401 0.4010 0.3792 0.045 Uiso 1 1 calc R U . . .
C9A C 0.2526(2) 0.4462(3) 0.3431(2) 0.0358(17) Uani 1 1 d . . . . .
H9A H 0.2811 0.4558 0.3414 0.043 Uiso 1 1 calc R U . . .
C10A C 0.2348(2) 0.4649(2) 0.3233(2) 0.0345(17) Uani 1 1 d . . . . .
C11A C 0.1923(3) 0.4492(3) 0.3270(2) 0.0342(17) Uani 1 1 d . . . . .
C12A C 0.1668(2) 0.4153(2) 0.3483(2) 0.0322(16) Uani 1 1 d . . . . .
C13A C 0.0967(2) 0.3629(2) 0.3676(2) 0.0332(17) Uani 1 1 d . . . . .
C14A C 0.0548(3) 0.3451(3) 0.3659(2) 0.0367(18) Uani 1 1 d . . . . .
H14A H 0.0432 0.3579 0.3520 0.044 Uiso 1 1 calc R U . . .
C15A C 0.0284(3) 0.3082(3) 0.3844(3) 0.042(2) Uani 1 1 d . . . . .
C16A C 0.0452(2) 0.2899(3) 0.4054(3) 0.041(2) Uani 1 1 d . . . . .
H16A H 0.0277 0.2655 0.4182 0.050 Uiso 1 1 calc R U . . .
C17A C 0.1042(3) 0.2875(3) 0.4280(3) 0.043(2) Uani 1 1 d . . . . .
H17A H 0.0860 0.2635 0.4410 0.052 Uiso 1 1 calc R U . . .
C18A C 0.1477(3) 0.3029(3) 0.4291(2) 0.0367(18) Uani 1 1 d . . . . .
C19A C 0.1730(3) 0.3385(3) 0.4099(2) 0.0363(18) Uani 1 1 d . . . . .
H19A H 0.2017 0.3487 0.4105 0.044 Uiso 1 1 calc R U . . .
C20A C 0.1582(2) 0.3600(2) 0.3898(2) 0.0332(17) Uani 1 1 d . . . . .
C21A C 0.1152(3) 0.3448(3) 0.3895(2) 0.0362(17) Uani 1 1 d . . . . .
C22A C 0.0892(3) 0.3077(3) 0.4079(2) 0.0387(18) Uani 1 1 d . . . . .
C23A C -0.0177(3) 0.2891(3) 0.3799(3) 0.050(2) Uani 1 1 d . . . . .
C24A C -0.0432(7) 0.2473(7) 0.3985(7) 0.059(5) Uiso 0.5 1 d . . P A 13
H24A H -0.0371 0.2500 0.4244 0.088 Uiso 0.5 1 calc R U P A 13
H24B H -0.0365 0.2276 0.3879 0.088 Uiso 0.5 1 calc R U P A 13
H24C H -0.0724 0.2376 0.3949 0.088 Uiso 0.5 1 calc R U P A 13
C25A C -0.0322(7) 0.3170(7) 0.3983(6) 0.055(5) Uiso 0.5 1 d . . P A 13
H25A H -0.0241 0.3209 0.4238 0.083 Uiso 0.5 1 calc R U P A 13
H25B H -0.0620 0.3040 0.3965 0.083 Uiso 0.5 1 calc R U P A 13
H25C H -0.0195 0.3436 0.3861 0.083 Uiso 0.5 1 calc R U P A 13
C26A C -0.0296(7) 0.2810(8) 0.3410(6) 0.060(5) Uiso 0.5 1 d . . P A 13
H26A H -0.0593 0.2688 0.3388 0.090 Uiso 0.5 1 calc R U P A 13
H26B H -0.0213 0.2621 0.3312 0.090 Uiso 0.5 1 calc R U P A 13
H26C H -0.0159 0.3067 0.3275 0.090 Uiso 0.5 1 calc R U P A 13
C24X C -0.0385(6) 0.2428(6) 0.3784(6) 0.049(4) Uiso 0.5 1 d . . P A 14
H247 H -0.0681 0.2313 0.3757 0.073 Uiso 0.5 1 calc R U P A 14
H248 H -0.0329 0.2325 0.4007 0.073 Uiso 0.5 1 calc R U P A 14
H249 H -0.0280 0.2346 0.3577 0.073 Uiso 0.5 1 calc R U P A 14
C25X C -0.0350(6) 0.3011(7) 0.4145(6) 0.053(5) Uiso 0.5 1 d . . P A 14
H257 H -0.0646 0.2891 0.4122 0.079 Uiso 0.5 1 calc R U P A 14
H258 H -0.0221 0.3309 0.4160 0.079 Uiso 0.5 1 calc R U P A 14
H259 H -0.0288 0.2906 0.4364 0.079 Uiso 0.5 1 calc R U P A 14
C26X C -0.0297(7) 0.3024(8) 0.3457(6) 0.061(5) Uiso 0.5 1 d . . P A 14
H267 H -0.0595 0.2894 0.3444 0.091 Uiso 0.5 1 calc R U P A 14
H268 H -0.0196 0.2944 0.3247 0.091 Uiso 0.5 1 calc R U P A 14
H269 H -0.0176 0.3322 0.3459 0.091 Uiso 0.5 1 calc R U P A 14
C27A C 0.1641(3) 0.2785(3) 0.4499(3) 0.046(2) Uani 1 1 d . . . . .
C28A C 0.1600(4) 0.2838(4) 0.4901(3) 0.060(3) Uani 1 1 d . . . . .
H28A H 0.1837 0.3092 0.4984 0.090 Uiso 1 1 calc R U . . .
H28B H 0.1586 0.2606 0.5033 0.090 Uiso 1 1 calc R U . . .
H28C H 0.1350 0.2849 0.4945 0.090 Uiso 1 1 calc R U . . .
C29A C 0.2080(3) 0.2931(4) 0.4406(4) 0.066(3) Uani 1 1 d . . . . .
H29A H 0.2101 0.2885 0.4149 0.099 Uiso 1 1 calc R U . . .
H29B H 0.2179 0.2780 0.4550 0.099 Uiso 1 1 calc R U . . .
H29C H 0.2245 0.3224 0.4460 0.099 Uiso 1 1 calc R U . . .
C30A C 0.1395(3) 0.2323(3) 0.4405(3) 0.056(2) Uani 1 1 d . . . . .
H30A H 0.1124 0.2201 0.4517 0.084 Uiso 1 1 calc R U . . .
H30B H 0.1540 0.2187 0.4497 0.084 Uiso 1 1 calc R U . . .
H30C H 0.1365 0.2290 0.4142 0.084 Uiso 1 1 calc R U . . .
C1B C 0.2274(2) 0.5193(3) 0.2165(2) 0.0353(17) Uani 1 1 d . . . . .
C2B C 0.2133(2) 0.5207(2) 0.2507(2) 0.0332(16) Uani 1 1 d . . . . .
C3B C 0.2149(2) 0.5405(2) 0.1914(2) 0.0335(17) Uani 1 1 d . . . . .
C4B C 0.2192(3) 0.5489(3) 0.1539(2) 0.0373(18) Uani 1 1 d . . . . .
H4B H 0.2342 0.5405 0.1390 0.045 Uiso 1 1 calc R U . . .
C5B C 0.2008(2) 0.5699(2) 0.1395(2) 0.0356(17) Uani 1 1 d . . . . .
H5B H 0.2033 0.5751 0.1143 0.043 Uiso 1 1 calc R U . . .
C6B C 0.1787(2) 0.5840(2) 0.1601(2) 0.0320(16) Uani 1 1 d . . . . .
C7B C 0.1522(2) 0.5869(2) 0.2218(2) 0.0323(16) Uani 1 1 d . . . . .
C8B C 0.1506(2) 0.5755(2) 0.2584(2) 0.0301(16) Uani 1 1 d . . . . .
H8B H 0.1354 0.5821 0.2748 0.036 Uiso 1 1 calc R U . . .
C9B C 0.1707(3) 0.5544(3) 0.2720(2) 0.0382(18) Uani 1 1 d . . . . .
H9B H 0.1698 0.5483 0.2970 0.046 Uiso 1 1 calc R U . . .
C10B C 0.1908(2) 0.5434(2) 0.2489(2) 0.0322(16) Uani 1 1 d . . . . .
C11B C 0.1930(2) 0.5552(2) 0.2116(2) 0.0342(17) Uani 1 1 d . . . . .
C12B C 0.1752(2) 0.5764(2) 0.1980(2) 0.0316(16) Uani 1 1 d . . . . .
C13B C 0.1563(2) 0.6037(2) 0.1444(2) 0.0355(17) Uani 1 1 d . . . . .
C14B C 0.1578(3) 0.6111(3) 0.1081(2) 0.045(2) Uani 1 1 d . . . . .
H14B H 0.1741 0.6047 0.0928 0.054 Uiso 1 1 calc R U . . .
C15B C 0.1346(3) 0.6285(3) 0.0928(3) 0.055(2) Uani 1 1 d . . . . .
C16B C 0.1110(3) 0.6351(3) 0.1145(3) 0.052(2) Uani 1 1 d . . . . .
H15B H 0.0948 0.6453 0.1043 0.062 Uiso 1 1 calc R U . . .
C17B C 0.0820(3) 0.6356(3) 0.1748(2) 0.049(2) Uani 1 1 d . . . . .
H17B H 0.0675 0.6475 0.1641 0.058 Uiso 1 1 calc R U . . .
C18B C 0.0769(3) 0.6262(3) 0.2115(2) 0.042(2) Uani 1 1 d . . . . .
C19B C 0.1018(3) 0.6110(3) 0.2260(2) 0.0411(19) Uani 1 1 d . . . . .
H19B H 0.0996 0.6052 0.2511 0.049 Uiso 1 1 calc R U . . .
C20B C 0.1287(3) 0.6041(2) 0.2061(2) 0.0353(17) Uani 1 1 d . . . . .
C21B C 0.1323(3) 0.6124(2) 0.1684(2) 0.0365(18) Uani 1 1 d . . . . .
C22B C 0.1084(3) 0.6280(3) 0.1527(2) 0.044(2) Uani 1 1 d . . . . .
C23B C 0.1337(4) 0.6313(4) 0.0506(3) 0.065(3) Uani 1 1 d . . . . .
C24B C 0.1779(5) 0.6515(5) 0.0351(3) 0.084(4) Uani 1 1 d . . . . .
H24D H 0.1917 0.6373 0.0447 0.126 Uiso 1 1 calc R U . . .
H24E H 0.1931 0.6803 0.0423 0.126 Uiso 1 1 calc R U . . .
H24F H 0.1768 0.6494 0.0087 0.126 Uiso 1 1 calc R U . . .
C25B C 0.1106(6) 0.6493(7) 0.0382(4) 0.118(7) Uani 1 1 d . . . . .
H25D H 0.1267 0.6789 0.0420 0.177 Uiso 1 1 d R U . . .
H25E H 0.0852 0.6380 0.0521 0.177 Uiso 1 1 d R U . . .
H25F H 0.1042 0.6435 0.0125 0.177 Uiso 1 1 d R U . . .
C26B C 0.1154(4) 0.5860(5) 0.0345(4) 0.086(4) Uani 1 1 d . . . . .
H26D H 0.1253 0.5709 0.0489 0.129 Uiso 1 1 calc R U . . .
H26E H 0.1242 0.5876 0.0094 0.129 Uiso 1 1 calc R U . . .
H26F H 0.0855 0.5718 0.0355 0.129 Uiso 1 1 calc R U . . .
C27B C 0.0461(3) 0.6303(3) 0.2348(3) 0.051(2) Uani 1 1 d . . . . .
C28B C 0.0123(4) 0.5848(4) 0.2469(3) 0.064(3) Uani 1 1 d . . . . .
H28D H 0.0259 0.5710 0.2578 0.096 Uiso 1 1 calc R U . . .
H28E H -0.0034 0.5693 0.2257 0.096 Uiso 1 1 calc R U . . .
H28F H -0.0062 0.5863 0.2646 0.096 Uiso 1 1 calc R U . . .
C29B C 0.0245(5) 0.6492(5) 0.2158(4) 0.087(4) Uani 1 1 d . . . . .
H29D H 0.0446 0.6766 0.2073 0.130 Uiso 1 1 calc R U . . .
H29E H 0.0054 0.6512 0.2325 0.130 Uiso 1 1 calc R U . . .
H29F H 0.0093 0.6322 0.1951 0.130 Uiso 1 1 calc R U . . .
C30B C 0.0664(4) 0.6538(3) 0.2689(3) 0.059(3) Uani 1 1 d . . . . .
H30D H 0.0797 0.6406 0.2813 0.088 Uiso 1 1 calc R U . . .
H30E H 0.0458 0.6540 0.2847 0.088 Uiso 1 1 calc R U . . .
H30F H 0.0869 0.6819 0.2626 0.088 Uiso 1 1 calc R U . . .
C1G C 0.2800(3) 0.6041(3) 0.3477(3) 0.051(2) Uani 1 1 d . . . . .
C2G C 0.2925(3) 0.6083(3) 0.3118(2) 0.049(2) Uani 1 1 d . . . . .
H2G H 0.2731 0.5940 0.2933 0.059 Uiso 1 1 calc R U . . .
C3G C 0.3337(4) 0.6336(4) 0.3031(3) 0.060(3) Uani 1 1 d . . . . .
H3G H 0.3426 0.6353 0.2788 0.072 Uiso 1 1 calc R U . . .
C4G C 0.3622(4) 0.6567(4) 0.3305(3) 0.064(3) Uani 1 1 d . . . . .
H4G H 0.3897 0.6758 0.3243 0.077 Uiso 1 1 calc R U . . .
C5G C 0.3502(4) 0.6514(3) 0.3650(3) 0.058(3) Uani 1 1 d . . . . .
H5G H 0.3698 0.6656 0.3835 0.069 Uiso 1 1 calc R U . . .
C6G C 0.3098(3) 0.6256(3) 0.3743(3) 0.052(2) Uani 1 1 d . . . . .
H6G H 0.3020 0.6223 0.3991 0.062 Uiso 1 1 calc R U . . .
C7G C 0.2365(4) 0.5762(3) 0.3579(3) 0.057(3) Uani 1 1 d . . . . .
H7G1 H 0.2214 0.5909 0.3564 0.085 Uiso 1 1 calc R U . . .
H7G2 H 0.2352 0.5664 0.3826 0.085 Uiso 1 1 calc R U . . .
H7G3 H 0.2244 0.5528 0.3413 0.085 Uiso 1 1 calc R U . . .
C1C C 0.3612(3) 0.5623(4) 0.4798(4) 0.079(4) Uani 1 1 d D . . . .
C2C C 0.3509(3) 0.5263(4) 0.4637(3) 0.072(4) Uani 1 1 d D . . . .
C3C C 0.3515(3) 0.4932(3) 0.4840(3) 0.065(3) Uani 1 1 d D . . . .
C4C C 0.3633(4) 0.4989(4) 0.5200(3) 0.076(4) Uani 1 1 d D . . . .
C5C C 0.3752(3) 0.5396(5) 0.5362(4) 0.105(6) Uani 1 1 d D . . . .
C6C C 0.3731(3) 0.5698(4) 0.5168(4) 0.088(4) Uani 1 1 d D . . . .
C7C C 0.3358(4) 0.5809(4) 0.4703(4) 0.087(5) Uani 1 1 d D . . . .
C8C C 0.3305(4) 0.6005(4) 0.5003(4) 0.090(5) Uani 1 1 d D . . . .
C9C C 0.3554(5) 0.5961(4) 0.5280(5) 0.113(4) Uani 1 1 d D . . . .
C10C C 0.3415(4) 0.5909(4) 0.5623(5) 0.113(4) Uani 1 1 d D . . . .
C11C C 0.3469(5) 0.5613(4) 0.5849(5) 0.113(4) Uani 1 1 d D . . . .
C12C C 0.3609(4) 0.5373(5) 0.5735(4) 0.115(7) Uani 1 1 d D . . . .
C13C C 0.3415(5) 0.4943(5) 0.5817(4) 0.095(3) Uani 1 1 d D . . . .
C14C C 0.3450(4) 0.4751(4) 0.5507(4) 0.095(3) Uani 1 1 d D . . . .
C15C C 0.3127(4) 0.4364(4) 0.5424(4) 0.095(3) Uani 1 1 d D . . . .
C16C C 0.2761(4) 0.4176(4) 0.5674(4) 0.094(5) Uani 1 1 d D . . . .
C17C C 0.2424(4) 0.3942(3) 0.5427(4) 0.087(5) Uani 1 1 d D . . . .
C18C C 0.2574(4) 0.3995(3) 0.5064(4) 0.088(5) Uani 1 1 d D . . . .
C19C C 0.3010(4) 0.4265(3) 0.5040(3) 0.078(4) Uani 1 1 d D . . . .
C20C C 0.3189(3) 0.4543(3) 0.4763(3) 0.071(3) Uani 1 1 d D . . . .
C21C C 0.2927(4) 0.4565(5) 0.4493(4) 0.087(4) Uani 1 1 d D . . . .
C22C C 0.2516(5) 0.4316(5) 0.4509(4) 0.113(7) Uani 1 1 d D . . . .
C23C C 0.2250(5) 0.4495(5) 0.4421(3) 0.101(6) Uani 1 1 d D . . . .
C24C C 0.2452(4) 0.4906(5) 0.4310(3) 0.098(6) Uani 1 1 d D . . . .
C25C C 0.2902(5) 0.5183(5) 0.4320(4) 0.122(7) Uani 1 1 d D . . . .
C26C C 0.3017(5) 0.5582(4) 0.4459(3) 0.100(6) Uani 1 1 d D . . . .
C27C C 0.2624(4) 0.5567(4) 0.4542(4) 0.099(3) Uani 1 1 d D . . . .
C28C C 0.2605(4) 0.5763(4) 0.4827(4) 0.099(3) Uani 1 1 d D . . . .
C29C C 0.2939(4) 0.5989(4) 0.5070(4) 0.099(3) Uani 1 1 d D . . . .
C30C C 0.2801(4) 0.5935(4) 0.5431(4) 0.092(5) Uani 1 1 d D . . . .
C31C C 0.2360(4) 0.5677(4) 0.5449(4) 0.080(4) Uani 1 1 d D . . . .
C32C C 0.2179(5) 0.5397(4) 0.5730(3) 0.095(3) Uani 1 1 d D . . . .
C33C C 0.2417(5) 0.5357(4) 0.5998(4) 0.095(3) Uani 1 1 d D . . . .
C34C C 0.2820(5) 0.5599(5) 0.5998(4) 0.095(3) Uani 1 1 d D . . . .
C35C C 0.3037(4) 0.5893(4) 0.5713(5) 0.118(7) Uani 1 1 d D . . . .
C36C C 0.3114(6) 0.5460(5) 0.6067(4) 0.132(9) Uani 1 1 d D . . . .
C37C C 0.2920(4) 0.5042(6) 0.6173(3) 0.133(10) Uani 1 1 d D . . . .
C38C C 0.3066(5) 0.4777(4) 0.6041(4) 0.112(7) Uani 1 1 d D . . . .
C39C C 0.2719(5) 0.4366(5) 0.5963(4) 0.111(6) Uani 1 1 d D . . . .
C40C C 0.2330(5) 0.4356(4) 0.6033(3) 0.088(5) Uani 1 1 d D . . . .
C41C C 0.2473(4) 0.4767(5) 0.6186(3) 0.102(3) Uani 1 1 d D . . . .
C42C C 0.2226(5) 0.4913(5) 0.6085(3) 0.102(3) Uani 1 1 d D . . . .
C43C C 0.1860(5) 0.4676(4) 0.5864(3) 0.102(3) Uani 1 1 d D . . . .
C44C C 0.1769(4) 0.4318(4) 0.5697(4) 0.081(4) Uani 1 1 d D . . . .
C45C C 0.1637(4) 0.4231(4) 0.5330(4) 0.080(4) Uani 1 1 d D . . . .
C46C C 0.1817(4) 0.3981(4) 0.5201(5) 0.124(8) Uani 1 1 d D . . . .
C47C C 0.2056(4) 0.3921(3) 0.5489(4) 0.074(4) Uani 1 1 d D . . . .
C48C C 0.2003(4) 0.4122(4) 0.5792(4) 0.078(4) Uani 1 1 d D . . . .
C49C C 0.1847(3) 0.4997(4) 0.5645(3) 0.065(3) Uani 1 1 d D . . . .
C50C C 0.1728(3) 0.4928(4) 0.5292(3) 0.077(4) Uani 1 1 d D . . . .
C51C C 0.1908(5) 0.5186(5) 0.4989(4) 0.120(5) Uani 1 1 d D . . . .
C52C C 0.2234(4) 0.5573(5) 0.5065(4) 0.120(5) Uani 1 1 d D . . . .
C53C C 0.1957(4) 0.5001(4) 0.4676(4) 0.079(4) Uani 1 1 d D . . . .
C54C C 0.1761(4) 0.4569(4) 0.4754(3) 0.091(5) Uani 1 1 d D . . . .
C55C C 0.1899(4) 0.4328(3) 0.4634(3) 0.073(4) Uani 1 1 d D . . . .
C56C C 0.1944(5) 0.4030(4) 0.4862(5) 0.135(9) Uani 1 1 d D . . . .
C57C C 0.2327(4) 0.4030(4) 0.4790(5) 0.095(6) Uani 1 1 d D . . . .
C58C C 0.1629(3) 0.4540(5) 0.5130(3) 0.090(5) Uani 1 1 d D . . . .
C59C C 0.3144(4) 0.5020(5) 0.4406(3) 0.096(5) Uani 1 1 d D . . . .
C60C C 0.2285(4) 0.5150(4) 0.4451(3) 0.086(4) Uani 1 1 d D . . . .
C1D C 0.5049(7) 0.4797(6) 0.3022(6) 0.063(6) Uiso 0.5 1 d D . P B -1
C2D C 0.5040(7) 0.4459(6) 0.2889(5) 0.064(6) Uiso 0.5 1 d D . P B -1
C3D C 0.5023(9) 0.4130(7) 0.3112(7) 0.092(10) Uiso 0.5 1 d D . P B -1
C4D C 0.5040(13) 0.4177(8) 0.3495(7) 0.17(2) Uiso 0.5 1 d D . P B -1
C5D C 0.5091(13) 0.4589(10) 0.3623(8) 0.14(2) Uiso 0.5 1 d D . P B -1
C6D C 0.5093(8) 0.4895(7) 0.3405(6) 0.078(7) Uiso 0.5 1 d D . P B -1
C7D C 0.4793(6) 0.4939(6) 0.2837(5) 0.065(6) Uiso 0.5 1 d D . P B -1
C8D C 0.4681(6) 0.5130(7) 0.3096(5) 0.055(6) Uiso 0.5 1 d D . P B -1
C9D C 0.4857(6) 0.5108(7) 0.3445(5) 0.056(5) Uiso 0.5 1 d D . P B -1
C10D C 0.4656(6) 0.5048(6) 0.3765(5) 0.056(5) Uiso 0.5 1 d D . P B -1
C11D C 0.4691(7) 0.4768(7) 0.4037(7) 0.089(8) Uiso 0.5 1 d D . P B -1
C12D C 0.4889(6) 0.4571(5) 0.3963(5) 0.051(5) Uiso 0.5 1 d D . P B -1
C13D C 0.4731(7) 0.4140(6) 0.4046(6) 0.066(7) Uiso 0.5 1 d D . P B -1
C14D C 0.4820(6) 0.3934(6) 0.3786(5) 0.050(6) Uiso 0.5 1 d D . P B -1
C15D C 0.4519(7) 0.3522(7) 0.3699(5) 0.062(7) Uiso 0.5 1 d D . P B -1
C16D C 0.4114(7) 0.3325(7) 0.3890(6) 0.081(8) Uiso 0.5 1 d D . P B -1
C17D C 0.3851(6) 0.3096(7) 0.3590(6) 0.069(6) Uiso 0.5 1 d D . P B -1
C18D C 0.4071(6) 0.3156(8) 0.3262(6) 0.084(8) Uiso 0.5 1 d D . P B -1
C19D C 0.4499(6) 0.3450(7) 0.3297(5) 0.071(6) Uiso 0.5 1 d D . P B -1
C20D C 0.4733(7) 0.3733(6) 0.3038(6) 0.081(7) Uiso 0.5 1 d D . P B -1
C21D C 0.4520(7) 0.3733(7) 0.2698(7) 0.084(9) Uiso 0.5 1 d D . P B -1
C22D C 0.4126(6) 0.3449(7) 0.2664(6) 0.071(7) Uiso 0.5 1 d D . P B -1
C23D C 0.3818(7) 0.3575(7) 0.2508(8) 0.086(9) Uiso 0.5 1 d D . P B -1
C24D C 0.4011(6) 0.3980(6) 0.2398(7) 0.075(7) Uiso 0.5 1 d D . P B -1
C25D C 0.4467(6) 0.4285(6) 0.2447(6) 0.061(6) Uiso 0.5 1 d D . P B -1
C26D C 0.4505(6) 0.4676(6) 0.2554(6) 0.068(6) Uiso 0.5 1 d D . P B -1
C27D C 0.4081(6) 0.4619(7) 0.2555(6) 0.062(7) Uiso 0.5 1 d D . P B -1
C28D C 0.4024(6) 0.4830(6) 0.2810(5) 0.056(7) Uiso 0.5 1 d D . P B -1
C29D C 0.4295(5) 0.5075(5) 0.3107(4) 0.041(4) Uiso 0.5 1 d D . P B -1
C30D C 0.4079(5) 0.5008(7) 0.3441(5) 0.058(6) Uiso 0.5 1 d D . P B -1
C31D C 0.3647(5) 0.4727(6) 0.3397(4) 0.055(5) Uiso 0.5 1 d D . P B -1
C32D C 0.3412(6) 0.4433(6) 0.3648(5) 0.068(6) Uiso 0.5 1 d D . P B -1
C33D C 0.3591(7) 0.4409(7) 0.3966(6) 0.071(7) Uiso 0.5 1 d D . P B -1
C34D C 0.3969(6) 0.4666(6) 0.4033(6) 0.065(6) Uiso 0.5 1 d D . P B -1
C35D C 0.4242(6) 0.4979(6) 0.3780(5) 0.060(5) Uiso 0.5 1 d D . P B -1
C36D C 0.4297(7) 0.4597(8) 0.4196(8) 0.101(11) Uiso 0.5 1 d D . P B -1
C37D C 0.4136(7) 0.4188(7) 0.4309(8) 0.085(8) Uiso 0.5 1 d D . P B -1
C38D C 0.4344(6) 0.3951(6) 0.4232(6) 0.057(5) Uiso 0.5 1 d D . P B -1
C39D C 0.4035(5) 0.3538(6) 0.4137(6) 0.058(5) Uiso 0.5 1 d D . P B -1
C40D C 0.3617(6) 0.3483(7) 0.4135(7) 0.081(7) Uiso 0.5 1 d D . P B -1
C41D C 0.3691(6) 0.3897(6) 0.4240(7) 0.061(6) Uiso 0.5 1 d D . P B -1
C42D C 0.3422(7) 0.3972(7) 0.4071(7) 0.086(9) Uiso 0.5 1 d D . P B -1
C43D C 0.3121(8) 0.3712(7) 0.3801(6) 0.088(9) Uiso 0.5 1 d D . P B -1
C44D C 0.3111(10) 0.3377(9) 0.3670(7) 0.086(10) Uiso 0.5 1 d D . P B -1
C45D C 0.3047(9) 0.3276(8) 0.3297(6) 0.079(8) Uiso 0.5 1 d D . P B -1
C46D C 0.3280(7) 0.3061(7) 0.3234(5) 0.061(6) Uiso 0.5 1 d D . P B -1
C47D C 0.3471(7) 0.3045(8) 0.3577(5) 0.062(7) Uiso 0.5 1 d D . P B -1
C48D C 0.3361(9) 0.3234(9) 0.3839(7) 0.116(12) Uiso 0.5 1 d D . P B -1
C49D C 0.3135(7) 0.4026(6) 0.3551(6) 0.065(6) Uiso 0.5 1 d D . P B -1
C50D C 0.3094(7) 0.3961(6) 0.3192(5) 0.068(6) Uiso 0.5 1 d D . P B -1
C51D C 0.3323(6) 0.4220(6) 0.2903(5) 0.059(5) Uiso 0.5 1 d D . P B -1
C52D C 0.3623(7) 0.4632(7) 0.2995(5) 0.062(7) Uiso 0.5 1 d D . P B -1
C53D C 0.3412(6) 0.4027(5) 0.2633(5) 0.049(5) Uiso 0.5 1 d D . P B -1
C54D C 0.3246(6) 0.3595(6) 0.2730(5) 0.061(5) Uiso 0.5 1 d D . P B -1
C55D C 0.3437(7) 0.3389(7) 0.2667(7) 0.087(8) Uiso 0.5 1 d D . P B -1
C56D C 0.3478(7) 0.3120(8) 0.2932(6) 0.069(7) Uiso 0.5 1 d D . P B -1
C57D C 0.3884(7) 0.3165(8) 0.2926(6) 0.080(7) Uiso 0.5 1 d D . P B -1
C58D C 0.3062(11) 0.3580(8) 0.3085(6) 0.093(11) Uiso 0.5 1 d D . P B -1
C59D C 0.4728(7) 0.4189(7) 0.2627(7) 0.084(8) Uiso 0.5 1 d D . P B -1
C60D C 0.3780(6) 0.4190(6) 0.2448(6) 0.055(5) Uiso 0.5 1 d D . P B -1
C1E C 0.2168(12) 0.3098(10) 0.2179(8) 0.155(19) Uiso 0.5 1 d D . P C -2
C2E C 0.2054(6) 0.2804(6) 0.1929(6) 0.059(6) Uiso 0.5 1 d D . P C -2
C3E C 0.1948(11) 0.2376(7) 0.1962(9) 0.187 Uiso 0.5 1 d D U P C -2
C4E C 0.2020(5) 0.2238(5) 0.2296(4) 0.044(4) Uiso 0.5 1 d D . P C -2
C5E C 0.2166(19) 0.2602(9) 0.2571(7) 0.34(6) Uiso 0.5 1 d D . P C -2
C6E C 0.2213(15) 0.2991(11) 0.2544(8) 0.20(3) Uiso 0.5 1 d D . P C -2
C7E C 0.1965(11) 0.3350(12) 0.2178(8) 0.19(3) Uiso 0.5 1 d D . P C -2
C8E C 0.1906(10) 0.3437(11) 0.2534(7) 0.126 Uiso 0.5 1 d D U P C -2
C9E C 0.2086(13) 0.3237(12) 0.2755(7) 0.155(19) Uiso 0.5 1 d D . P C -2
C10E C 0.1953(6) 0.3099(7) 0.3097(6) 0.062(6) Uiso 0.5 1 d D . P C -2
C11E C 0.1946(10) 0.2700(9) 0.3182(9) 0.148(17) Uiso 0.5 1 d D . P C -2
C12E C 0.2066(6) 0.2504(6) 0.2955(5) 0.058(5) Uiso 0.5 1 d D . P C -2
C13E C 0.1835(6) 0.2059(6) 0.2890(5) 0.054(5) Uiso 0.5 1 d D . P C -2
C14E C 0.1825(5) 0.1937(5) 0.2544(4) 0.051(5) Uiso 0.5 1 d D . P C -2
C15E C 0.1436(5) 0.1598(5) 0.2405(4) 0.049(4) Uiso 0.5 1 d D . P C -2
C16E C 0.1071(7) 0.1392(9) 0.2635(6) 0.104(10) Uiso 0.5 1 d D . P C -2
C17E C 0.0749(7) 0.1325(9) 0.2378(6) 0.094(9) Uiso 0.5 1 d D . P C -2
C18E C 0.0929(7) 0.1486(9) 0.2025(7) 0.092(9) Uiso 0.5 1 d D . P C -2
C19E C 0.1369(6) 0.1699(6) 0.2013(5) 0.069(6) Uiso 0.5 1 d D . P C -2
C20E C 0.1595(8) 0.2062(7) 0.1819(8) 0.107(11) Uiso 0.5 1 d D . P C -2
C21E C 0.1396(7) 0.2245(8) 0.1594(8) 0.110(11) Uiso 0.5 1 d D . P C -2
C22E C 0.1000(7) 0.2029(8) 0.1597(8) 0.093(10) Uiso 0.5 1 d D . P C -2
C23E C 0.0741(7) 0.2260(7) 0.1636(7) 0.084(8) Uiso 0.5 1 d D . P C -2
C24E C 0.1013(5) 0.2680(6) 0.1641(6) 0.064(6) Uiso 0.5 1 d D . P C -2
C25E C 0.1483(6) 0.2890(7) 0.1663(7) 0.079(7) Uiso 0.5 1 d D . P C -2
C26E C 0.1638(7) 0.3232(8) 0.1910(7) 0.084(8) Uiso 0.5 1 d D . P C -2
C27E C 0.1258(6) 0.3241(6) 0.2032(5) 0.057(5) Uiso 0.5 1 d D . P C -2
C28E C 0.1273(7) 0.3360(8) 0.2372(6) 0.088(8) Uiso 0.5 1 d D . P C -2
C29E C 0.1587(8) 0.3452(13) 0.2656(7) 0.19(2) Uiso 0.5 1 d D . P C -2
C30E C 0.1421(6) 0.3266(7) 0.3002(6) 0.076(7) Uiso 0.5 1 d D . P C -2
C31E C 0.0983(7) 0.3069(8) 0.2987(6) 0.094(9) Uiso 0.5 1 d D . P C -2
C32E C 0.0747(7) 0.2714(7) 0.3189(7) 0.092(10) Uiso 0.5 1 d D . P C -2
C33E C 0.0907(8) 0.2515(8) 0.3388(11) 0.18(2) Uiso 0.5 1 d D . P C -2
C34E C 0.1292(6) 0.2687(6) 0.3406(6) 0.055(5) Uiso 0.5 1 d D . P C -2
C35E C 0.1575(9) 0.3068(11) 0.3224(10) 0.18(2) Uiso 0.5 1 d D . P C -2
C36E C 0.1578(10) 0.2514(9) 0.3384(13) 0.33(6) Uiso 0.5 1 d D . P C -2
C37E C 0.1350(7) 0.2079(8) 0.3356(8) 0.099(10) Uiso 0.5 1 d D . P C -2
C38E C 0.1465(7) 0.1856(8) 0.3113(8) 0.106(11) Uiso 0.5 1 d D . P C -2
C39E C 0.1082(6) 0.1522(7) 0.2976(6) 0.075(7) Uiso 0.5 1 d D . P C -2
C40E C 0.0706(8) 0.1531(10) 0.3097(8) 0.122(13) Uiso 0.5 1 d D . P C -2
C41E C 0.0886(6) 0.1885(7) 0.3354(6) 0.065(6) Uiso 0.5 1 d D . P C -2
C42E C 0.0657(8) 0.2065(8) 0.3324(8) 0.105 Uiso 0.5 1 d D U P C -2
C43E C 0.0317(7) 0.1981(6) 0.3076(6) 0.066(6) Uiso 0.5 1 d D . P C -2
C44E C 0.0213(13) 0.1694(10) 0.2832(8) 0.156(19) Uiso 0.5 1 d D . P C -2
C45E C 0.0124(14) 0.1771(10) 0.2475(8) 0.175 Uiso 0.5 1 d D U P C -2
C46E C 0.0239(11) 0.1528(10) 0.2248(7) 0.142(16) Uiso 0.5 1 d D . P C -2
C47E C 0.0410(12) 0.1322(14) 0.2474(8) 0.48(11) Uiso 0.5 1 d D . P C -2
C48E C 0.0394(12) 0.1438(13) 0.2831(9) 0.24(4) Uiso 0.5 1 d D . P C -2
C49E C 0.0395(11) 0.2402(8) 0.3019(8) 0.176 Uiso 0.5 1 d D U P C -2
C50E C 0.0349(6) 0.2512(5) 0.2689(5) 0.057(5) Uiso 0.5 1 d D . P C -2
C51E C 0.0547(5) 0.2824(5) 0.2434(4) 0.046(4) Uiso 0.5 1 d D . P C -2
C52E C 0.0915(5) 0.3152(6) 0.2591(5) 0.056(5) Uiso 0.5 1 d D . P C -2
C53E C 0.0542(6) 0.2712(6) 0.2099(5) 0.055(5) Uiso 0.5 1 d D . P C -2
C54E C 0.0312(7) 0.2266(6) 0.2057(5) 0.061(5) Uiso 0.5 1 d D . P C -2
C55E C 0.0414(8) 0.2054(7) 0.1850(7) 0.092(9) Uiso 0.5 1 d D . P C -2
C56E C 0.0401(7) 0.1661(7) 0.1929(6) 0.068(6) Uiso 0.5 1 d D . P C -2
C57E C 0.0760(9) 0.1667(10) 0.1792(10) 0.17(2) Uiso 0.5 1 d D . P C -2
C58E C 0.0172(11) 0.2152(8) 0.2439(7) 0.137 Uiso 0.5 1 d D U P C -2
C59E C 0.1694(9) 0.2688(9) 0.1677(11) 0.172 Uiso 0.5 1 d D U P C -2
C60E C 0.0883(6) 0.2895(7) 0.1868(6) 0.077(7) Uiso 0.5 1 d D . P C -2
C1F C 0.1304(10) 0.6036(10) 0.3852(7) 0.127(15) Uiso 0.5 1 d D . P D -3
C2F C 0.1288(8) 0.5737(7) 0.3645(7) 0.087(8) Uiso 0.5 1 d D . P D -3
C3F C 0.1348(8) 0.5410(7) 0.3800(6) 0.093(9) Uiso 0.5 1 d D . P D -3
C4F C 0.1410(8) 0.5406(7) 0.4185(6) 0.075(7) Uiso 0.5 1 d D . P D -3
C5F C 0.1429(12) 0.5765(9) 0.4378(7) 0.140(15) Uiso 0.5 1 d D . P D -3
C6F C 0.1365(11) 0.6073(11) 0.4236(7) 0.119(14) Uiso 0.5 1 d D . P D -3
C7F C 0.0991(7) 0.6154(7) 0.3757(6) 0.076(7) Uiso 0.5 1 d D . P D -3
C8F C 0.0849(8) 0.6272(10) 0.4054(6) 0.110(12) Uiso 0.5 1 d D . P D -3
C9F C 0.1093(9) 0.6233(10) 0.4343(6) 0.102(10) Uiso 0.5 1 d D . P D -3
C10F C 0.0905(8) 0.6119(9) 0.4660(7) 0.108(11) Uiso 0.5 1 d D . P D -3
C11F C 0.1028(8) 0.5844(9) 0.4853(8) 0.106(10) Uiso 0.5 1 d D . P D -3
C12F C 0.1255(8) 0.5703(7) 0.4740(6) 0.086(8) Uiso 0.5 1 d D . P D -3
C13F C 0.1131(9) 0.5261(7) 0.4772(8) 0.124(13) Uiso 0.5 1 d D . P D -3
C14F C 0.1225(13) 0.5122(8) 0.4457(8) 0.21(3) Uiso 0.5 1 d D . P D -3
C15F C 0.0956(10) 0.4718(10) 0.4328(7) 0.18(3) Uiso 0.5 1 d D . P D -3
C16F C 0.0578(7) 0.4454(9) 0.4550(6) 0.107(10) Uiso 0.5 1 d D . P D -3
C17F C 0.0306(7) 0.4225(9) 0.4254(6) 0.089(9) Uiso 0.5 1 d D . P D -3
C18F C 0.0502(6) 0.4370(8) 0.3912(6) 0.089(8) Uiso 0.5 1 d D . P D -3
C19F C 0.0923(6) 0.4691(6) 0.3908(5) 0.059(5) Uiso 0.5 1 d D . P D -3
C20F C 0.1097(7) 0.5022(6) 0.3686(6) 0.087(8) Uiso 0.5 1 d D . P D -3
C21F C 0.0803(8) 0.4999(8) 0.3406(9) 0.130(14) Uiso 0.5 1 d D . P D -3
C22F C 0.0434(7) 0.4673(7) 0.3382(7) 0.083(8) Uiso 0.5 1 d D . P D -3
C23F C 0.0082(6) 0.4771(6) 0.3308(7) 0.072(6) Uiso 0.5 1 d D . P D -3
C24F C 0.0231(6) 0.5177(6) 0.3228(7) 0.073(7) Uiso 0.5 1 d D . P D -3
C25F C 0.0673(8) 0.5537(8) 0.3278(10) 0.129(14) Uiso 0.5 1 d D . P D -3
C26F C 0.0721(7) 0.5903(9) 0.3459(8) 0.118(12) Uiso 0.5 1 d D . P D -3
C27F C 0.0282(7) 0.5796(7) 0.3492(6) 0.078(7) Uiso 0.5 1 d D . P D -3
C28F C 0.0192(7) 0.5935(7) 0.3794(5) 0.078(7) Uiso 0.5 1 d D . P D -3
C29F C 0.0454(7) 0.6162(9) 0.4102(6) 0.088(9) Uiso 0.5 1 d D . P D -3
C30F C 0.0255(6) 0.6020(7) 0.4444(6) 0.077(7) Uiso 0.5 1 d D . P D -3
C31F C -0.0157(6) 0.5687(6) 0.4416(5) 0.068(6) Uiso 0.5 1 d D . P D -3
C32F C -0.0343(8) 0.5361(7) 0.4647(7) 0.101(10) Uiso 0.5 1 d D . P D -3
C33F C -0.0093(9) 0.5355(8) 0.4924(9) 0.131(14) Uiso 0.5 1 d D . P D -3
C34F C 0.0272(8) 0.5647(9) 0.4971(9) 0.127(15) Uiso 0.5 1 d D . P D -3
C35F C 0.0491(8) 0.6004(11) 0.4739(9) 0.17(2) Uiso 0.5 1 d D . P D -3
C36F C 0.0656(7) 0.5617(7) 0.5047(7) 0.087(8) Uiso 0.5 1 d D . P D -3
C37F C 0.0539(7) 0.5209(6) 0.5103(7) 0.083(8) Uiso 0.5 1 d D . P D -3
C38F C 0.0765(8) 0.5009(8) 0.4972(9) 0.124(13) Uiso 0.5 1 d D . P D -3
C39F C 0.0469(7) 0.4587(7) 0.4853(7) 0.081(8) Uiso 0.5 1 d D . P D -3
C40F C 0.0042(8) 0.4494(9) 0.4871(9) 0.122(13) Uiso 0.5 1 d D . P D -3
C41F C 0.0100(7) 0.4864(8) 0.5071(9) 0.113(12) Uiso 0.5 1 d D . P D -3
C42F C -0.0209(11) 0.4915(9) 0.4955(11) 0.24(3) Uiso 0.5 1 d D . P D -3
C43F C -0.0516(8) 0.4650(7) 0.4686(6) 0.076(7) Uiso 0.5 1 d D . P D -3
C44F C -0.0530(9) 0.4353(9) 0.4494(7) 0.104(11) Uiso 0.5 1 d D . P D -3
C45F C -0.0600(10) 0.4320(10) 0.4110(7) 0.098(11) Uiso 0.5 1 d D . P D -3
C46F C -0.0346(8) 0.4151(9) 0.3995(6) 0.088(8) Uiso 0.5 1 d D . P D -3
C47F C -0.0091(7) 0.4117(8) 0.4283(6) 0.079(8) Uiso 0.5 1 d D . P D -3
C48F C -0.0233(7) 0.4230(7) 0.4586(6) 0.074(7) Uiso 0.5 1 d D . P D -3
C49F C -0.0573(11) 0.4972(8) 0.4503(7) 0.136(15) Uiso 0.5 1 d D . P D -3
C50F C -0.0638(8) 0.4960(7) 0.4142(6) 0.076(8) Uiso 0.5 1 d D . P D -3
C51F C -0.0463(12) 0.5262(8) 0.3863(8) 0.19(3) Uiso 0.5 1 d D . P D -3
C52F C -0.0191(10) 0.5660(10) 0.3996(7) 0.18(3) Uiso 0.5 1 d D . P D -3
C53F C -0.0347(8) 0.5138(7) 0.3563(7) 0.103(10) Uiso 0.5 1 d D . P D -3
C54F C -0.0471(8) 0.4698(7) 0.3602(6) 0.079(7) Uiso 0.5 1 d D . P D -3
C55F C -0.0283(7) 0.4518(8) 0.3481(7) 0.094(9) Uiso 0.5 1 d D . P D -3
C56F C -0.0177(9) 0.4242(10) 0.3681(8) 0.136(15) Uiso 0.5 1 d D . P D -3
C57F C 0.0244(7) 0.4351(9) 0.3625(7) 0.108(11) Uiso 0.5 1 d D . P D -3
C58F C -0.0668(10) 0.4613(8) 0.3956(6) 0.115(12) Uiso 0.5 1 d D . P D -3
C59F C 0.0972(10) 0.5457(9) 0.3381(11) 0.21(3) Uiso 0.5 1 d D . P D -3
C60F C 0.0004(7) 0.5366(7) 0.3362(8) 0.090(8) Uiso 0.5 1 d D . P D -3
C1H C 0.6709(9) 0.7186(11) 0.1679(8) 0.149(7) Uiso 0.5 1 d DG . P E 7
C2H C 0.6860(11) 0.6936(9) 0.1793(9) 0.149(7) Uiso 0.5 1 d G . P E 7
H2H H 0.6742 0.6664 0.1706 0.179 Uiso 0.5 1 calc R U P E 7
C3H C 0.7185(11) 0.7085(10) 0.2035(9) 0.149(7) Uiso 0.5 1 d G . P E 7
H3H H 0.7289 0.6915 0.2113 0.179 Uiso 0.5 1 calc R U P E 7
C4H C 0.7358(9) 0.7484(11) 0.2163(8) 0.149(7) Uiso 0.5 1 d G . P E 7
H4H H 0.7580 0.7586 0.2328 0.179 Uiso 0.5 1 calc R U P E 7
C5H C 0.7207(11) 0.7733(8) 0.2049(9) 0.149(7) Uiso 0.5 1 d G . P E 7
H5H H 0.7325 0.8005 0.2136 0.179 Uiso 0.5 1 calc R U P E 7
C6H C 0.6882(10) 0.7584(11) 0.1807(9) 0.149(7) Uiso 0.5 1 d G . P E 7
H6H H 0.6778 0.7754 0.1729 0.179 Uiso 0.5 1 calc R U P E 7
C7H C 0.6370(17) 0.706(3) 0.1414(16) 0.149(7) Uiso 0.5 1 d D . P E 7
H7H1 H 0.6283 0.6817 0.1260 0.224 Uiso 0.5 1 d R U P E 7
H7H2 H 0.6486 0.7304 0.1262 0.224 Uiso 0.5 1 d R U P E 7
H7H3 H 0.6133 0.7033 0.1546 0.224 Uiso 0.5 1 d R U P E 7
C1I C 0.6745(11) 0.7046(14) 0.1591(9) 0.171(8) Uiso 0.5 1 d DG . P F 8
C2I C 0.6678(10) 0.6653(11) 0.1648(10) 0.171(8) Uiso 0.5 1 d G . P F 8
H2I H 0.6415 0.6423 0.1605 0.205 Uiso 0.5 1 calc R U P F 8
C3I C 0.6995(14) 0.6596(10) 0.1767(10) 0.171(8) Uiso 0.5 1 d G . P F 8
H3I H 0.6949 0.6328 0.1805 0.205 Uiso 0.5 1 calc R U P F 8
C4I C 0.7379(11) 0.6932(14) 0.1829(9) 0.171(8) Uiso 0.5 1 d G . P F 8
H4I H 0.7596 0.6893 0.1911 0.205 Uiso 0.5 1 calc R U P F 8
C5I C 0.7447(10) 0.7325(11) 0.1773(11) 0.171(8) Uiso 0.5 1 d G . P F 8
H5I H 0.7710 0.7555 0.1816 0.205 Uiso 0.5 1 calc R U P F 8
C6I C 0.7130(14) 0.7382(10) 0.1654(10) 0.171(8) Uiso 0.5 1 d G . P F 8
H6I H 0.7176 0.7650 0.1615 0.205 Uiso 0.5 1 calc R U P F 8
C7I C 0.640(2) 0.710(4) 0.1451(19) 0.171(8) Uiso 0.5 1 d D . P F 8
H7I1 H 0.6482 0.7344 0.1308 0.256 Uiso 0.5 1 d R U P F 8
H7I2 H 0.6226 0.7084 0.1651 0.256 Uiso 0.5 1 d R U P F 8
H7I3 H 0.6254 0.6855 0.1298 0.256 Uiso 0.5 1 d R U P F 8
C1J C 0.0278(15) 0.1413(15) 0.4187(14) 0.275(18) Uiso 0.5 1 d DG . P G 5
C2J C 0.0321(17) 0.1616(17) 0.4512(13) 0.275(18) Uiso 0.5 1 d DG . P G 5
H2J H 0.0528 0.1652 0.4678 0.331 Uiso 0.5 1 calc R U P G 5
C3J C 0.006(2) 0.1766(17) 0.4593(14) 0.275(18) Uiso 0.5 1 d G . P G 5
H3J H 0.0090 0.1904 0.4815 0.331 Uiso 0.5 1 calc R U P G 5
C4J C -0.0242(18) 0.1714(18) 0.435(2) 0.275(18) Uiso 0.5 1 d G . P G 5
H4J H -0.0419 0.1816 0.4405 0.331 Uiso 0.5 1 calc R U P G 5
C5J C -0.0285(16) 0.151(2) 0.4025(18) 0.275(18) Uiso 0.5 1 d G . P G 5
H5J H -0.0491 0.1475 0.3859 0.331 Uiso 0.5 1 calc R U P G 5
C6J C -0.0025(18) 0.1361(17) 0.3944(13) 0.275(18) Uiso 0.5 1 d G . P G 5
H6J H -0.0054 0.1223 0.3722 0.331 Uiso 0.5 1 calc R U P G 5
C7J C 0.052(2) 0.120(2) 0.413(2) 0.275(18) Uiso 0.5 1 d D . P G 5
H7J1 H 0.0725 0.1266 0.4321 0.413 Uiso 0.5 1 d R U P G 5
H7J2 H 0.0658 0.1294 0.3897 0.413 Uiso 0.5 1 d R U P G 5
H7J3 H 0.0333 0.0906 0.4124 0.413 Uiso 0.5 1 d R U P G 5
C1K C 0.4906(9) 0.7391(10) 0.4032(7) 0.135(6) Uiso 0.5 1 d DG . P H -4
C2K C 0.4779(7) 0.7543(11) 0.4315(9) 0.135(6) Uiso 0.5 1 d G . P H -4
H2K H 0.4507 0.7495 0.4320 0.163 Uiso 0.5 1 calc R U P H -4
C3K C 0.5050(10) 0.7765(10) 0.4590(7) 0.135(6) Uiso 0.5 1 d G . P H -4
H3K H 0.4963 0.7869 0.4783 0.163 Uiso 0.5 1 calc R U P H -4
C4K C 0.5448(9) 0.7836(9) 0.4582(7) 0.135(6) Uiso 0.5 1 d G . P H -4
H4K H 0.5633 0.7988 0.4770 0.163 Uiso 0.5 1 calc R U P H -4
C5K C 0.5575(7) 0.7684(9) 0.4299(8) 0.135(6) Uiso 0.5 1 d G . P H -4
H5K H 0.5847 0.7732 0.4294 0.163 Uiso 0.5 1 calc R U P H -4
C6K C 0.5304(10) 0.7461(9) 0.4024(7) 0.135(6) Uiso 0.5 1 d G . P H -4
H6K H 0.5390 0.7358 0.3830 0.163 Uiso 0.5 1 calc R U P H -4
C7K C 0.4660(13) 0.7136(13) 0.3723(9) 0.135(6) Uiso 0.5 1 d D . P H -4
H7K1 H 0.4680 0.6887 0.3727 0.203 Uiso 0.5 1 d R U P H -4
H7K2 H 0.4790 0.7292 0.3503 0.203 Uiso 0.5 1 d R U P H -4
H7K3 H 0.4372 0.7063 0.3727 0.203 Uiso 0.5 1 d R U P H -4
C1L C 0.7494(17) 0.6398(17) 0.3208(15) 0.217(17) Uiso 0.35 1 d DG . P . .
C2L C 0.7631(18) 0.667(2) 0.3496(14) 0.217(17) Uiso 0.35 1 d G . P . .
H2L H 0.7733 0.6609 0.3707 0.261 Uiso 0.35 1 calc R U P . .
C3L C 0.762(2) 0.7030(19) 0.3476(18) 0.217(17) Uiso 0.35 1 d G . P . .
H3L H 0.7711 0.7216 0.3673 0.261 Uiso 0.35 1 calc R U P . .
C4L C 0.747(2) 0.7119(19) 0.317(2) 0.217(17) Uiso 0.35 1 d G . P . .
H4L H 0.7459 0.7366 0.3153 0.261 Uiso 0.35 1 calc R U P . .
C5L C 0.733(2) 0.685(2) 0.2878(17) 0.217(17) Uiso 0.35 1 d G . P . .
H5L H 0.7228 0.6908 0.2667 0.261 Uiso 0.35 1 calc R U P . .
C6L C 0.7344(19) 0.649(2) 0.2899(14) 0.217(17) Uiso 0.35 1 d DG . P . .
H6L H 0.7250 0.6301 0.2701 0.261 Uiso 0.35 1 calc R U P . .
C7L C 0.751(3) 0.601(2) 0.324(2) 0.217(17) Uiso 0.35 1 d D . P . .
H7L1 H 0.7784 0.6058 0.3300 0.326 Uiso 0.35 1 d R U P . .
H7L2 H 0.7456 0.5948 0.2984 0.326 Uiso 0.35 1 d R U P . .
H7L3 H 0.7306 0.5787 0.3386 0.326 Uiso 0.35 1 d R U P . .
C1M C 0.878(2) 0.6700(19) 0.3503(17) 0.188(19) Uiso 0.25 1 d DG . P I 11
C2M C 0.916(2) 0.704(2) 0.3434(19) 0.188(19) Uiso 0.25 1 d DG . P I 11
H2M H 0.9332 0.7028 0.3251 0.225 Uiso 0.25 1 calc R U P I 11
C3M C 0.929(2) 0.740(2) 0.363(2) 0.188(19) Uiso 0.25 1 d G . P I 11
H3M H 0.9551 0.7630 0.3583 0.225 Uiso 0.25 1 calc R U P I 11
C4M C 0.904(3) 0.741(2) 0.390(2) 0.188(19) Uiso 0.25 1 d G . P I 11
H4M H 0.9131 0.7658 0.4033 0.225 Uiso 0.25 1 calc R U P I 11
C5M C 0.866(3) 0.707(3) 0.3968(19) 0.188(19) Uiso 0.25 1 d G . P I 11
H5M H 0.8491 0.7086 0.4150 0.225 Uiso 0.25 1 calc R U P I 11
C6M C 0.853(2) 0.672(2) 0.377(2) 0.188(19) Uiso 0.25 1 d G . P I 11
H6M H 0.8273 0.6485 0.3818 0.225 Uiso 0.25 1 calc R U P I 11
C7M C 0.864(3) 0.632(2) 0.327(3) 0.188(19) Uiso 0.25 1 d D . P I 11
H7M1 H 0.8699 0.6400 0.3014 0.281 Uiso 0.25 1 d R U P I 11
H7M2 H 0.8348 0.6151 0.3306 0.281 Uiso 0.25 1 d R U P I 11
H7M3 H 0.8781 0.6174 0.3342 0.281 Uiso 0.25 1 d R U P I 11

loop_
_atom_site_aniso_label
_atom_site_aniso_U_11
_atom_site_aniso_U_22
_atom_site_aniso_U_33
_atom_site_aniso_U_23
_atom_site_aniso_U_13
_atom_site_aniso_U_12
C1A 0.029(4) 0.050(5) 0.036(4) 0.002(4) 0.002(3) 0.021(4)
C2A 0.026(4) 0.046(4) 0.032(4) 0.002(3) 0.000(3) 0.020(3)
C3A 0.036(4) 0.034(4) 0.035(4) -0.004(3) 0.003(3) 0.023(3)
C4A 0.039(4) 0.049(5) 0.034(4) -0.005(4) -0.004(3) 0.027(4)
C5A 0.033(4) 0.046(5) 0.037(4) -0.006(4) -0.006(3) 0.025(4)
C6A 0.032(4) 0.037(4) 0.034(4) -0.008(3) -0.006(3) 0.020(3)
C7A 0.030(4) 0.045(4) 0.031(4) -0.009(3) -0.009(3) 0.024(4)
C8A 0.038(4) 0.048(5) 0.030(4) -0.002(4) -0.008(3) 0.024(4)
C9A 0.029(4) 0.046(5) 0.033(4) 0.002(4) -0.003(3) 0.020(4)
C10A 0.036(4) 0.038(4) 0.034(4) 0.003(3) 0.002(3) 0.022(4)
C11A 0.042(4) 0.044(4) 0.024(4) -0.007(3) -0.002(3) 0.027(4)
C12A 0.034(4) 0.036(4) 0.031(4) -0.002(3) -0.005(3) 0.021(3)
C13A 0.039(4) 0.038(4) 0.032(4) -0.004(3) 0.000(3) 0.027(4)
C14A 0.042(4) 0.042(4) 0.032(4) -0.008(3) -0.011(3) 0.025(4)
C15A 0.033(4) 0.034(4) 0.059(6) -0.001(4) 0.003(4) 0.017(4)
C16A 0.028(4) 0.038(4) 0.053(5) 0.002(4) 0.000(4) 0.013(3)
C17A 0.040(5) 0.042(5) 0.045(5) 0.000(4) -0.003(4) 0.019(4)
C18A 0.040(4) 0.040(4) 0.037(4) -0.001(4) -0.005(4) 0.025(4)
C19A 0.042(4) 0.046(5) 0.030(4) -0.006(3) -0.008(3) 0.028(4)
C20A 0.036(4) 0.036(4) 0.031(4) -0.002(3) -0.003(3) 0.021(3)
C21A 0.039(4) 0.039(4) 0.037(4) 0.002(4) -0.001(4) 0.024(4)
C22A 0.041(4) 0.040(4) 0.037(4) -0.006(4) -0.005(4) 0.022(4)
C23A 0.033(4) 0.044(5) 0.075(7) -0.015(5) -0.008(4) 0.020(4)
C27A 0.054(5) 0.049(5) 0.043(5) 0.002(4) -0.009(4) 0.032(5)
C28A 0.085(8) 0.073(7) 0.033(5) 0.006(5) -0.009(5) 0.048(6)
C29A 0.045(5) 0.063(7) 0.099(9) 0.012(6) -0.007(6) 0.033(5)
C30A 0.055(6) 0.052(6) 0.062(6) 0.004(5) -0.008(5) 0.028(5)
C1B 0.030(4) 0.044(4) 0.032(4) -0.001(4) 0.002(3) 0.019(4)
C2B 0.032(4) 0.038(4) 0.035(4) 0.003(3) 0.003(3) 0.022(3)
C3B 0.028(4) 0.038(4) 0.029(4) -0.003(3) -0.003(3) 0.013(3)
C4B 0.039(4) 0.040(4) 0.028(4) 0.000(3) 0.005(3) 0.017(4)
C5B 0.036(4) 0.034(4) 0.028(4) 0.001(3) -0.002(3) 0.011(3)
C6B 0.030(4) 0.031(4) 0.030(4) 0.002(3) 0.002(3) 0.012(3)
C7B 0.032(4) 0.029(4) 0.036(4) -0.005(3) -0.006(3) 0.015(3)
C8B 0.026(3) 0.034(4) 0.033(4) -0.006(3) -0.003(3) 0.017(3)
C9B 0.035(4) 0.044(5) 0.037(4) 0.001(4) 0.000(3) 0.020(4)
C10B 0.029(4) 0.040(4) 0.030(4) 0.000(3) -0.001(3) 0.018(3)
C11B 0.032(4) 0.032(4) 0.030(4) -0.001(3) -0.002(3) 0.009(3)
C12B 0.026(3) 0.030(4) 0.034(4) -0.002(3) 0.001(3) 0.010(3)
C13B 0.036(4) 0.037(4) 0.031(4) -0.001(3) -0.005(3) 0.016(3)
C14B 0.042(5) 0.049(5) 0.035(4) -0.003(4) -0.008(4) 0.015(4)
C15B 0.055(6) 0.062(6) 0.044(5) 0.002(5) -0.007(5) 0.027(5)
C16B 0.056(6) 0.056(6) 0.046(5) 0.009(4) -0.006(5) 0.030(5)
C17B 0.051(5) 0.056(6) 0.038(5) 0.000(4) -0.008(4) 0.026(5)
C18B 0.044(5) 0.051(5) 0.040(5) -0.006(4) -0.008(4) 0.030(4)
C19B 0.047(5) 0.045(5) 0.039(5) -0.002(4) -0.005(4) 0.029(4)
C20B 0.045(4) 0.033(4) 0.031(4) -0.002(3) -0.007(3) 0.022(4)
C21B 0.040(4) 0.029(4) 0.037(4) -0.006(3) -0.012(4) 0.015(3)
C22B 0.047(5) 0.041(5) 0.044(5) -0.004(4) -0.005(4) 0.022(4)
C23B 0.061(7) 0.098(9) 0.040(5) 0.009(6) -0.005(5) 0.043(7)
C24B 0.106(11) 0.097(10) 0.048(6) 0.025(7) 0.012(7) 0.050(9)
C25B 0.138(15) 0.21(2) 0.058(8) 0.025(11) -0.005(9) 0.123(16)
C26B 0.074(8) 0.116(12) 0.066(8) -0.018(8) -0.009(7) 0.046(8)
C27B 0.051(5) 0.065(6) 0.048(5) -0.021(5) -0.014(4) 0.038(5)
C28B 0.059(6) 0.067(7) 0.071(7) -0.008(6) 0.000(6) 0.035(6)
C29B 0.106(11) 0.114(11) 0.083(9) -0.011(8) -0.009(8) 0.087(10)
C30B 0.070(7) 0.060(6) 0.053(6) -0.019(5) -0.014(5) 0.037(6)
C1G 0.064(6) 0.047(5) 0.053(6) 0.008(4) 0.014(5) 0.036(5)
C2G 0.081(7) 0.047(5) 0.031(4) 0.002(4) -0.004(4) 0.042(5)
C3G 0.066(7) 0.065(7) 0.061(7) 0.017(6) 0.018(6) 0.042(6)
C4G 0.068(7) 0.065(7) 0.069(7) 0.025(6) 0.014(6) 0.041(6)
C5G 0.065(7) 0.051(6) 0.061(6) 0.006(5) 0.001(5) 0.031(5)
C6G 0.068(6) 0.062(6) 0.039(5) 0.003(4) 0.004(5) 0.043(6)
C7G 0.070(7) 0.056(6) 0.049(6) 0.005(5) -0.004(5) 0.035(5)
C1C 0.049(6) 0.063(7) 0.117(12) 0.018(8) 0.025(7) 0.020(6)
C2C 0.055(7) 0.094(9) 0.081(8) 0.014(7) 0.033(6) 0.047(7)
C3C 0.044(6) 0.084(8) 0.085(8) 0.014(7) 0.018(5) 0.044(6)
C4C 0.056(7) 0.113(11) 0.077(8) 0.019(8) 0.007(6) 0.056(8)
C5C 0.034(6) 0.19(2) 0.077(10) -0.014(11) -0.011(6) 0.050(9)
C6C 0.031(6) 0.102(11) 0.102(11) -0.009(9) 0.000(6) 0.011(6)
C7C 0.086(9) 0.062(8) 0.117(12) 0.046(8) 0.041(9) 0.039(7)
C8C 0.067(8) 0.061(7) 0.133(14) 0.042(9) -0.009(8) 0.026(6)
C9C 0.096(7) 0.055(4) 0.163(11) -0.029(7) -0.054(8) 0.018(5)
C10C 0.096(7) 0.055(4) 0.163(11) -0.029(7) -0.054(8) 0.018(5)
C11C 0.096(7) 0.055(4) 0.163(11) -0.029(7) -0.054(8) 0.018(5)
C12C 0.063(9) 0.136(15) 0.088(11) -0.010(10) -0.045(8) 0.006(9)
C13C 0.096(6) 0.108(7) 0.118(7) 0.001(6) -0.025(6) 0.078(6)
C14C 0.096(6) 0.108(7) 0.118(7) 0.001(6) -0.025(6) 0.078(6)
C15C 0.096(6) 0.108(7) 0.118(7) 0.001(6) -0.025(6) 0.078(6)
C16C 0.087(10) 0.083(10) 0.129(14) 0.048(10) 0.006(10) 0.056(9)
C17C 0.075(8) 0.028(5) 0.155(15) 0.016(7) 0.008(9) 0.024(5)
C18C 0.088(10) 0.038(6) 0.137(13) -0.010(7) 0.039(10) 0.031(6)
C19C 0.081(8) 0.064(7) 0.117(11) -0.023(8) -0.008(8) 0.058(7)
C20C 0.065(7) 0.072(8) 0.098(9) -0.002(7) 0.027(7) 0.050(7)
C21C 0.095(11) 0.110(12) 0.080(9) -0.040(9) 0.001(8) 0.068(10)
C22C 0.143(18) 0.147(17) 0.073(10) -0.069(11) -0.031(11) 0.091(15)
C23C 0.121(14) 0.158(16) 0.056(8) -0.061(10) -0.036(9) 0.093(14)
C24C 0.068(8) 0.170(17) 0.023(5) 0.002(7) -0.007(5) 0.034(10)
C25C 0.17(2) 0.145(17) 0.048(8) 0.015(9) 0.030(10) 0.081(16)
C26C 0.179(18) 0.062(8) 0.039(6) 0.029(6) 0.017(8) 0.044(10)
C27C 0.091(6) 0.072(6) 0.149(10) 0.040(6) 0.003(6) 0.053(5)
C28C 0.091(6) 0.072(6) 0.149(10) 0.040(6) 0.003(6) 0.053(5)
C29C 0.091(6) 0.072(6) 0.149(10) 0.040(6) 0.003(6) 0.053(5)
C30C 0.110(12) 0.055(7) 0.122(13) -0.015(8) 0.016(10) 0.049(8)
C31C 0.103(11) 0.082(9) 0.094(10) -0.008(7) 0.003(8) 0.076(9)
C32C 0.129(8) 0.113(7) 0.071(5) -0.030(5) 0.000(6) 0.080(7)
C33C 0.129(8) 0.113(7) 0.071(5) -0.030(5) 0.000(6) 0.080(7)
C34C 0.129(8) 0.113(7) 0.071(5) -0.030(5) 0.000(6) 0.080(7)
C35C 0.099(11) 0.056(8) 0.21(2) -0.090(11) -0.066(13) 0.045(8)
C36C 0.21(2) 0.094(11) 0.105(13) -0.068(11) -0.124(16) 0.090(14)
C37C 0.109(13) 0.28(3) 0.035(6) -0.033(12) -0.031(8) 0.116(18)
C38C 0.147(16) 0.089(10) 0.081(10) -0.015(8) -0.088(11) 0.045(11)
C39C 0.122(14) 0.123(15) 0.087(11) 0.060(11) -0.020(11) 0.061(12)
C40C 0.148(15) 0.092(10) 0.045(6) 0.043(7) 0.042(8) 0.075(11)
C41C 0.142(9) 0.161(10) 0.046(4) 0.020(5) 0.037(4) 0.108(8)
C42C 0.142(9) 0.161(10) 0.046(4) 0.020(5) 0.037(4) 0.108(8)
C43C 0.142(9) 0.161(10) 0.046(4) 0.020(5) 0.037(4) 0.108(8)
C44C 0.083(9) 0.091(9) 0.084(9) 0.033(8) 0.037(8) 0.056(8)
C45C 0.041(6) 0.081(9) 0.107(12) -0.004(8) 0.003(7) 0.021(6)
C46C 0.080(11) 0.075(10) 0.136(16) 0.021(11) -0.039(11) -0.023(8)
C47C 0.078(8) 0.032(5) 0.101(10) 0.011(6) 0.002(7) 0.019(5)
C48C 0.062(7) 0.077(8) 0.095(10) 0.043(8) 0.014(7) 0.034(6)
C49C 0.064(7) 0.091(8) 0.069(7) -0.006(6) 0.008(6) 0.062(7)
C50C 0.052(6) 0.101(10) 0.101(10) 0.020(9) 0.017(7) 0.057(7)
C51C 0.101(9) 0.130(10) 0.187(13) 0.039(12) 0.006(10) 0.100(8)
C52C 0.101(9) 0.130(10) 0.187(13) 0.039(12) 0.006(10) 0.100(8)
C53C 0.068(8) 0.088(10) 0.091(10) -0.003(8) -0.033(8) 0.047(8)
C54C 0.066(8) 0.127(13) 0.074(9) -0.027(9) -0.046(7) 0.045(9)
C55C 0.063(7) 0.063(7) 0.081(9) -0.027(7) -0.043(7) 0.022(6)
C56C 0.122(16) 0.054(8) 0.152(18) -0.019(10) -0.077(15) -0.014(9)
C57C 0.065(8) 0.068(8) 0.154(16) -0.070(10) -0.036(10) 0.036(7)
C58C 0.034(6) 0.159(16) 0.072(8) -0.018(9) 0.003(5) 0.045(8)
C59C 0.112(12) 0.175(18) 0.047(7) 0.019(9) 0.027(7) 0.106(13)
C60C 0.094(10) 0.095(10) 0.073(9) 0.013(8) -0.032(8) 0.051(9)

loop_
_atom_type_symbol
_atom_type_description
_atom_type_scat_dispersion_real
_atom_type_scat_dispersion_imag
_atom_type_scat_source
C C 0.0181 0.0091 'International Tables Vol C Tables 4.2.6.8 and 6.1.1.4'
H H 0.0000 0.0000 'International Tables Vol C Tables 4.2.6.8 and 6.1.1.4'

loop_
_geom_angle_atom_site_label_1
_geom_angle_atom_site_label_2
_geom_angle_atom_site_label_3
_geom_angle
_geom_angle_site_symmetry_1
_geom_angle_site_symmetry_3
_geom_angle_publ_flag
C2A C1A C2B 127.7(7) . . ?
C2A C1A C3A 109.1(7) . . ?
C2B C1A C3A 123.0(7) . . ?
C1A C2A C1B 130.8(8) . 11 ?
C1A C2A C10A 107.3(7) . . ?
C1B C2A C10A 121.8(7) 11 . ?
C4A C3A C11A 117.3(8) . . ?
C4A C3A C1A 136.3(8) . . ?
C11A C3A C1A 106.0(7) . . ?
C3A C4A C5A 119.7(8) . . ?
C3A C4A H4A 120.1 . . ?
C5A C4A H4A 120.1 . . ?
C4A C5A C6A 124.0(7) . . ?
C4A C5A H5A 118.0 . . ?
C6A C5A H5A 118.0 . . ?
C5A C6A C12A 116.4(8) . . ?
C5A C6A C13A 125.7(7) . . ?
C12A C6A C13A 117.7(7) . . ?
C8A C7A C12A 117.1(8) . . ?
C8A C7A C20A 125.4(7) . . ?
C12A C7A C20A 117.3(7) . . ?
C7A C8A C9A 124.4(7) . . ?
C7A C8A H8A 117.8 . . ?
C9A C8A H8A 117.8 . . ?
C10A C9A C8A 118.7(7) . . ?
C10A C9A H9A 120.7 . . ?
C8A C9A H9A 120.7 . . ?
C9A C10A C11A 118.0(7) . . ?
C9A C10A C2A 135.0(7) . . ?
C11A C10A C2A 106.7(7) . . ?
C3A C11A C12A 124.6(7) . . ?
C3A C11A C10A 110.7(7) . . ?
C12A C11A C10A 123.9(7) . . ?
C11A C12A C6A 117.8(7) . . ?
C11A C12A C7A 117.9(7) . . ?
C6A C12A C7A 124.0(7) . . ?
C14A C13A C21A 120.1(8) . . ?
C14A C13A C6A 121.4(7) . . ?
C21A C13A C6A 118.5(7) . . ?
C13A C14A C15A 122.2(8) . . ?
C13A C14A H14A 118.9 . . ?
C15A C14A H14A 118.9 . . ?
C16A C15A C14A 119.0(8) . . ?
C16A C15A C23A 121.5(8) . . ?
C14A C15A C23A 119.4(8) . . ?
C15A C16A C22A 120.6(8) . . ?
C15A C16A H16A 119.7 . . ?
C22A C16A H16A 119.7 . . ?
C22A C17A C18A 119.4(8) . . ?
C22A C17A H17A 120.3 . . ?
C18A C17A H17A 120.3 . . ?
C19A C18A C17A 118.1(7) . . ?
C19A C18A C27A 122.8(8) . . ?
C17A C18A C27A 119.1(8) . . ?
C18A C19A C20A 123.2(8) . . ?
C18A C19A H19A 118.4 . . ?
C20A C19A H19A 118.4 . . ?
C19A C20A C21A 118.3(7) . . ?
C19A C20A C7A 121.9(7) . . ?
C21A C20A C7A 119.8(7) . . ?
C22A C21A C20A 118.5(7) . . ?
C22A C21A C13A 118.5(7) . . ?
C20A C21A C13A 122.5(7) . . ?
C17A C22A C21A 122.5(8) . . ?
C17A C22A C16A 118.1(8) . . ?
C21A C22A C16A 119.5(8) . . ?
C26X C23A C24X 106.5(14) . . ?
C26A C23A C15A 110.9(12) . . ?
C26X C23A C15A 113.1(12) . . ?
C24X C23A C15A 111.3(10) . . ?
C26A C23A C24A 104.4(15) . . ?
C15A C23A C24A 114.9(11) . . ?
C26A C23A C25A 112.7(15) . . ?
C15A C23A C25A 109.5(10) . . ?
C24A C23A C25A 104.3(14) . . ?
C26X C23A C25X 109.9(14) . . ?
C24X C23A C25X 107.9(13) . . ?
C15A C23A C25X 108.1(10) . . ?
C23A C24A H24A 109.5 . . ?
C23A C24A H24B 109.5 . . ?
H24A C24A H24B 109.5 . . ?
C23A C24A H24C 109.5 . . ?
H24A C24A H24C 109.5 . . ?
H24B C24A H24C 109.5 . . ?
C23A C25A H25A 109.5 . . ?
C23A C25A H25B 109.5 . . ?
H25A C25A H25B 109.5 . . ?
C23A C25A H25C 109.5 . . ?
H25A C25A H25C 109.5 . . ?
H25B C25A H25C 109.5 . . ?
C23A C26A H26A 109.5 . . ?
C23A C26A H26B 109.5 . . ?
H26A C26A H26B 109.5 . . ?
C23A C26A H26C 109.5 . . ?
H26A C26A H26C 109.5 . . ?
H26B C26A H26C 109.5 . . ?
C23A C24X H247 109.5 . . ?
C23A C24X H248 109.5 . . ?
H247 C24X H248 109.5 . . ?
C23A C24X H249 109.5 . . ?
H247 C24X H249 109.5 . . ?
H248 C24X H249 109.5 . . ?
C23A C25X H257 109.5 . . ?
C23A C25X H258 109.5 . . ?
H257 C25X H258 109.5 . . ?
C23A C25X H259 109.5 . . ?
H257 C25X H259 109.5 . . ?
H258 C25X H259 109.5 . . ?
C23A C26X H267 109.5 . . ?
C23A C26X H268 109.5 . . ?
H267 C26X H268 109.5 . . ?
C23A C26X H269 109.5 . . ?
H267 C26X H269 109.5 . . ?
H268 C26X H269 109.5 . . ?
C29A C27A C28A 110.1(9) . . ?
C29A C27A C30A 107.1(8) . . ?
C28A C27A C30A 109.0(9) . . ?
C29A C27A C18A 111.2(8) . . ?
C28A C27A C18A 108.1(8) . . ?
C30A C27A C18A 111.4(7) . . ?
C27A C28A H28A 109.5 . . ?
C27A C28A H28B 109.5 . . ?
H28A C28A H28B 109.5 . . ?
C27A C28A H28C 109.5 . . ?
H28A C28A H28C 109.5 . . ?
H28B C28A H28C 109.5 . . ?
C27A C29A H29A 109.5 . . ?
C27A C29A H29B 109.5 . . ?
H29A C29A H29B 109.5 . . ?
C27A C29A H29C 109.5 . . ?
H29A C29A H29C 109.5 . . ?
H29B C29A H29C 109.5 . . ?
C27A C30A H30A 109.5 . . ?
C27A C30A H30B 109.5 . . ?
H30A C30A H30B 109.5 . . ?
C27A C30A H30C 109.5 . . ?
H30A C30A H30C 109.5 . . ?
H30B C30A H30C 109.5 . . ?
C2B C1B C3B 109.0(7) . . ?
C2B C1B C2A 127.1(7) . 11 ?
C3B C1B C2A 123.6(7) . 11 ?
C1B C2B C10B 108.9(7) . . ?
C1B C2B C1A 123.6(7) . . ?
C10B C2B C1A 126.9(7) . . ?
C4B C3B C11B 117.1(7) . . ?
C4B C3B C1B 135.8(8) . . ?
C11B C3B C1B 107.1(7) . . ?
C5B C4B C3B 117.8(8) . . ?
C5B C4B H4B 121.1 . . ?
C3B C4B H4B 121.1 . . ?
C4B C5B C6B 124.2(7) . . ?
C4B C5B H5B 117.9 . . ?
C6B C5B H5B 117.9 . . ?
C5B C6B C12B 117.9(7) . . ?
C5B C6B C13B 124.2(7) . . ?
C12B C6B C13B 117.7(7) . . ?
C8B C7B C12B 116.6(7) . . ?
C8B C7B C20B 124.9(7) . . ?
C12B C7B C20B 118.1(7) . . ?
C7B C8B C9B 123.2(7) . . ?
C7B C8B H8B 118.4 . . ?
C9B C8B H8B 118.4 . . ?
C10B C9B C8B 119.1(8) . . ?
C10B C9B H9B 120.5 . . ?
C8B C9B H9B 120.5 . . ?
C9B C10B C11B 118.1(7) . . ?
C9B C10B C2B 136.8(8) . . ?
C11B C10B C2B 105.2(7) . . ?
C12B C11B C3B 125.8(7) . . ?
C12B C11B C10B 124.3(7) . . ?
C3B C11B C10B 109.8(7) . . ?
C11B C12B C7B 118.6(7) . . ?
C11B C12B C6B 117.1(7) . . ?
C7B C12B C6B 124.1(7) . . ?
C14B C13B C21B 122.2(8) . . ?
C14B C13B C6B 120.5(8) . . ?
C21B C13B C6B 117.2(7) . . ?
C13B C14B C15B 120.2(9) . . ?
C13B C14B H14B 119.9 . . ?
C15B C14B H14B 119.9 . . ?
C16B C15B C14B 118.1(9) . . ?
C16B C15B C23B 123.7(10) . . ?
C14B C15B C23B 117.4(9) . . ?
C15B C16B C22B 123.7(9) . . ?
C15B C16B H15B 118.1 . . ?
C22B C16B H15B 118.1 . . ?
C18B C17B C22B 122.0(9) . . ?
C18B C17B H17B 119.0 . . ?
C22B C17B H17B 119.0 . . ?
C17B C18B C19B 115.6(8) . . ?
C17B C18B C27B 123.1(8) . . ?
C19B C18B C27B 121.3(8) . . ?
C20B C19B C18B 124.7(8) . . ?
C20B C19B H19B 117.6 . . ?
C18B C19B H19B 117.7 . . ?
C19B C20B C21B 118.7(8) . . ?
C19B C20B C7B 122.8(7) . . ?
C21B C20B C7B 118.4(7) . . ?
C13B C21B C22B 116.7(8) . . ?
C13B C21B C20B 124.3(7) . . ?
C22B C21B C20B 118.8(8) . . ?
C21B C22B C17B 120.0(8) . . ?
C21B C22B C16B 118.9(8) . . ?
C17B C22B C16B 121.1(9) . . ?
C25B C23B C24B 114.4(13) . . ?
C25B C23B C15B 113.2(11) . . ?
C24B C23B C15B 110.1(9) . . ?
C25B C23B C26B 110.6(13) . . ?
C24B C23B C26B 99.8(11) . . ?
C15B C23B C26B 107.8(10) . . ?
C23B C24B H24D 109.5 . . ?
C23B C24B H24E 109.5 . . ?
H24D C24B H24E 109.5 . . ?
C23B C24B H24F 109.5 . . ?
H24D C24B H24F 109.5 . . ?
H24E C24B H24F 109.5 . . ?
C23B C25B H25D 108.9 . . ?
C23B C25B H25E 109.2 . . ?
H25D C25B H25E 109.5 . . ?
C23B C25B H25F 110.4 . . ?
H25D C25B H25F 109.5 . . ?
H25E C25B H25F 109.5 . . ?
C23B C26B H26D 109.5 . . ?
C23B C26B H26E 109.5 . . ?
H26D C26B H26E 109.5 . . ?
C23B C26B H26F 109.5 . . ?
H26D C26B H26F 109.5 . . ?
H26E C26B H26F 109.5 . . ?
C29B C27B C30B 110.3(9) . . ?
C29B C27B C18B 114.2(10) . . ?
C30B C27B C18B 110.2(8) . . ?
C29B C27B C28B 108.0(10) . . ?
C30B C27B C28B 107.0(9) . . ?
C18B C27B C28B 106.9(8) . . ?
C27B C28B H28D 109.5 . . ?
C27B C28B H28E 109.5 . . ?
H28D C28B H28E 109.5 . . ?
C27B C28B H28F 109.5 . . ?
H28D C28B H28F 109.5 . . ?
H28E C28B H28F 109.5 . . ?
C27B C29B H29D 109.5 . . ?
C27B C29B H29E 109.5 . . ?
H29D C29B H29E 109.5 . . ?
C27B C29B H29F 109.5 . . ?
H29D C29B H29F 109.5 . . ?
H29E C29B H29F 109.5 . . ?
C27B C30B H30D 109.5 . . ?
C27B C30B H30E 109.5 . . ?
H30D C30B H30E 109.5 . . ?
C27B C30B H30F 109.5 . . ?
H30D C30B H30F 109.5 . . ?
H30E C30B H30F 109.5 . . ?
C2G C1G C6G 118.3(10) . . ?
C2G C1G C7G 120.8(10) . . ?
C6G C1G C7G 120.9(9) . . ?
C1G C2G C3G 119.8(10) . . ?
C1G C2G H2G 120.1 . . ?
C3G C2G H2G 120.1 . . ?
C2G C3G C4G 119.9(10) . . ?
C2G C3G H3G 120.0 . . ?
C4G C3G H3G 120.0 . . ?
C5G C4G C3G 119.7(11) . . ?
C5G C4G H4G 120.1 . . ?
C3G C4G H4G 120.1 . . ?
C4G C5G C6G 121.0(11) . . ?
C4G C5G H5G 119.5 . . ?
C6G C5G H5G 119.5 . . ?
C5G C6G C1G 121.0(10) . . ?
C5G C6G H6G 119.5 . . ?
C1G C6G H6G 119.5 . . ?
C1G C7G H7G1 109.5 . . ?
C1G C7G H7G2 109.5 . . ?
H7G1 C7G H7G2 109.5 . . ?
C1G C7G H7G3 109.5 . . ?
H7G1 C7G H7G3 109.5 . . ?
H7G2 C7G H7G3 109.5 . . ?
C2C C1C C6C 122.0(12) . . ?
C2C C1C C7C 116.2(12) . . ?
C6C C1C C7C 110.1(11) . . ?
C1C C2C C3C 120.7(11) . . ?
C1C C2C C59C 125.9(11) . . ?
C3C C2C C59C 100.1(10) . . ?
C4C C3C C20C 113.8(11) . . ?
C4C C3C C2C 120.1(11) . . ?
C20C C3C C2C 114.3(10) . . ?
C3C C4C C14C 131.6(12) . . ?
C3C C4C C5C 116.9(11) . . ?
C14C C4C C5C 97.5(11) . . ?
C6C C5C C12C 111.2(14) . . ?
C6C C5C C4C 121.9(11) . . ?
C12C C5C C4C 114.0(13) . . ?
C5C C6C C1C 118.3(12) . . ?
C5C C6C C9C 129.0(13) . . ?
C1C C6C C9C 101.4(12) . . ?
C8C C7C C26C 119.0(11) . . ?
C8C C7C C1C 111.0(12) . . ?
C26C C7C C1C 117.3(12) . . ?
C29C C8C C7C 121.7(12) . . ?
C29C C8C C9C 124.0(14) . . ?
C7C C8C C9C 103.1(11) . . ?
C10C C9C C8C 117.0(14) . . ?
C10C C9C C6C 115.4(14) . . ?
C8C C9C C6C 114.0(13) . . ?
C9C C10C C35C 122.0(14) . . ?
C9C C10C C11C 116.8(15) . . ?
C35C C10C C11C 110.1(14) . . ?
C12C C11C C36C 121.5(14) . . ?
C12C C11C C10C 125.7(17) . . ?
C36C C11C C10C 99.8(13) . . ?
C11C C12C C13C 123.4(13) . . ?
C11C C12C C5C 121.5(16) . . ?
C13C C12C C5C 103.2(13) . . ?
C14C C13C C38C 124.2(14) . . ?
C14C C13C C12C 106.4(13) . . ?
C38C C13C C12C 117.3(12) . . ?
C15C C14C C4C 112.8(13) . . ?
C15C C14C C13C 117.8(13) . . ?
C4C C14C C13C 118.7(13) . . ?
C14C C15C C19C 118.1(12) . . ?
C14C C15C C16C 118.1(12) . . ?
C19C C15C C16C 112.5(11) . . ?
C39C C16C C17C 121.6(12) . . ?
C39C C16C C15C 124.3(13) . . ?
C17C C16C C15C 102.4(12) . . ?
C47C C17C C18C 119.0(12) . . ?
C47C C17C C16C 118.9(12) . . ?
C18C C17C C16C 109.9(11) . . ?
C57C C18C C17C 116.6(12) . . ?
C57C C18C C19C 117.3(12) . . ?
C17C C18C C19C 112.8(12) . . ?
C20C C19C C18C 122.5(11) . . ?
C20C C19C C15C 123.5(11) . . ?
C18C C19C C15C 102.2(11) . . ?
C19C C20C C3C 119.3(11) . . ?
C19C C20C C21C 118.0(11) . . ?
C3C C20C C21C 110.5(11) . . ?
C22C C21C C20C 120.7(13) . . ?
C22C C21C C59C 125.2(13) . . ?
C20C C21C C59C 102.4(11) . . ?
C21C C22C C57C 122.2(14) . . ?
C21C C22C C23C 117.9(14) . . ?
C57C C22C C23C 107.8(13) . . ?
C55C C23C C24C 122.2(12) . . ?
C55C C23C C22C 111.9(13) . . ?
C24C C23C C22C 116.4(14) . . ?
C23C C24C C60C 115.5(11) . . ?
C23C C24C C25C 124.7(13) . . ?
C60C C24C C25C 104.5(12) . . ?
C59C C25C C26C 117.9(15) . . ?
C59C C25C C24C 118.3(14) . . ?
C26C C25C C24C 112.8(13) . . ?
C25C C26C C7C 123.7(13) . . ?
C25C C26C C27C 105.2(12) . . ?
C7C C26C C27C 117.9(11) . . ?
C28C C27C C26C 118.8(13) . . ?
C28C C27C C60C 120.9(13) . . ?
C26C C27C C60C 108.0(11) . . ?
C27C C28C C29C 124.0(13) . . ?
C27C C28C C52C 120.4(13) . . ?
C29C C28C C52C 104.6(12) . . ?
C8C C29C C30C 117.9(12) . . ?
C8C C29C C28C 118.6(14) . . ?
C30C C29C C28C 110.8(12) . . ?
C29C C30C C35C 120.0(12) . . ?
C29C C30C C31C 111.0(12) . . ?
C35C C30C C31C 117.6(12) . . ?
C32C C31C C30C 120.5(12) . . ?
C32C C31C C52C 122.7(12) . . ?
C30C C31C C52C 104.0(11) . . ?
C31C C32C C33C 120.9(14) . . ?
C31C C32C C49C 118.3(11) . . ?
C33C C32C C49C 108.2(12) . . ?
C34C C33C C32C 120.2(14) . . ?
C34C C33C C42C 121.3(13) . . ?
C32C C33C C42C 107.3(12) . . ?
C33C C34C C35C 122.9(13) . . ?
C33C C34C C36C 124.4(14) . . ?
C35C C34C C36C 99.3(12) . . ?
C30C C35C C10C 119.2(14) . . ?
C30C C35C C34C 117.9(12) . . ?
C10C C35C C34C 111.6(12) . . ?
C11C C36C C37C 117.8(13) . . ?
C11C C36C C34C 119.0(14) . . ?
C37C C36C C34C 112.5(15) . . ?
C36C C37C C38C 120.7(13) . . ?
C36C C37C C41C 124.3(14) . . ?
C38C C37C C41C 102.7(13) . . ?
C13C C38C C37C 119.2(13) . . ?
C13C C38C C39C 119.5(13) . . ?
C37C C38C C39C 110.4(14) . . ?
C16C C39C C40C 120.7(12) . . ?
C16C C39C C38C 116.0(14) . . ?
C40C C39C C38C 110.1(13) . . ?
C48C C40C C39C 116.9(11) . . ?
C48C C40C C41C 130.0(12) . . ?
C39C C40C C41C 101.7(12) . . ?
C42C C41C C37C 118.8(14) . . ?
C42C C41C C40C 111.0(13) . . ?
C37C C41C C40C 114.7(12) . . ?
C41C C42C C43C 122.4(14) . . ?
C41C C42C C33C 118.2(14) . . ?
C43C C42C C33C 110.3(11) . . ?
C44C C43C C42C 123.6(13) . . ?
C44C C43C C49C 118.1(11) . . ?
C42C C43C C49C 102.2(11) . . ?
C43C C44C C45C 122.9(11) . . ?
C43C C44C C48C 118.6(13) . . ?
C45C C44C C48C 110.2(11) . . ?
C58C C45C C44C 117.7(12) . . ?
C58C C45C C46C 124.5(12) . . ?
C44C C45C C46C 103.5(12) . . ?
C56C C46C C47C 119.8(14) . . ?
C56C C46C C45C 117.7(14) . . ?
C47C C46C C45C 111.7(13) . . ?
C17C C47C C48C 120.7(11) . . ?
C17C C47C C46C 122.9(13) . . ?
C48C C47C C46C 103.1(11) . . ?
C40C C48C C47C 121.2(11) . . ?
C40C C48C C44C 113.5(12) . . ?
C47C C48C C44C 111.4(11) . . ?
C50C C49C C32C 116.2(11) . . ?
C50C C49C C43C 120.5(10) . . ?
C32C C49C C43C 111.9(11) . . ?
C49C C50C C51C 128.9(13) . . ?
C49C C50C C58C 118.9(11) . . ?
C51C C50C C58C 99.3(11) . . ?
C52C C51C C53C 114.9(13) . . ?
C52C C51C C50C 115.6(14) . . ?
C53C C51C C50C 116.4(12) . . ?
C51C C52C C31C 118.0(13) . . ?
C51C C52C C28C 120.5(14) . . ?
C31C C52C C28C 109.6(12) . . ?
C60C C53C C51C 127.8(13) . . ?
C60C C53C C54C 116.2(12) . . ?
C51C C53C C54C 106.0(11) . . ?
C55C C54C C53C 123.3(12) . . ?
C55C C54C C58C 119.9(12) . . ?
C53C C54C C58C 103.9(11) . . ?
C54C C55C C23C 119.2(12) . . ?
C54C C55C C56C 124.3(13) . . ?
C23C C55C C56C 102.8(12) . . ?
C46C C56C C57C 117.5(14) . . ?
C46C C56C C55C 118.3(15) . . ?
C57C C56C C55C 112.4(13) . . ?
C22C C57C C18C 119.3(12) . . ?
C22C C57C C56C 105.0(13) . . ?
C18C C57C C56C 123.9(14) . . ?
C45C C58C C50C 121.7(11) . . ?
C45C C58C C54C 114.9(12) . . ?
C50C C58C C54C 114.2(12) . . ?
C25C C59C C2C 118.6(14) . . ?
C25C C59C C21C 117.0(13) . . ?
C2C C59C C21C 112.6(11) . . ?
C53C C60C C24C 123.4(12) . . ?
C53C C60C C27C 115.3(12) . . ?
C24C C60C C27C 109.5(11) . . ?
C2D C1D C6D 122.7(17) . . ?
C2D C1D C7D 117.2(18) . . ?
C6D C1D C7D 111.7(16) . . ?
C1D C2D C3D 124.4(19) . . ?
C1D C2D C59D 121.8(19) . . ?
C3D C2D C59D 96.1(17) . . ?
C20D C3D C4D 107(2) . . ?
C20D C3D C2D 119(2) . . ?
C4D C3D C2D 118(2) . . ?
C14D C4D C3D 135(3) . . ?
C14D C4D C5D 99.3(19) . . ?
C3D C4D C5D 114(2) . . ?
C6D C5D C12D 109(2) . . ?
C6D C5D C4D 127(2) . . ?
C12D C5D C4D 115(2) . . ?
C5D C6D C1D 113(2) . . ?
C5D C6D C9D 129(2) . . ?
C1D C6D C9D 102.3(17) . . ?
C8D C7D C26D 121.7(17) . . ?
C8D C7D C1D 107.0(16) . . ?
C26D C7D C1D 118.5(16) . . ?
C29D C8D C7D 121.4(18) . . ?
C29D C8D C9D 116.1(16) . . ?
C7D C8D C9D 108.3(16) . . ?
C10D C9D C8D 123.0(17) . . ?
C10D C9D C6D 115.6(19) . . ?
C8D C9D C6D 110.7(18) . . ?
C9D C10D C35D 121.4(17) . . ?
C9D C10D C11D 117.4(18) . . ?
C35D C10D C11D 108.1(15) . . ?
C12D C11D C36D 126(2) . . ?
C12D C11D C10D 122(2) . . ?
C36D C11D C10D 98.9(17) . . ?
C11D C12D C5D 126(2) . . ?
C11D C12D C13D 123.7(18) . . ?
C5D C12D C13D 98.3(16) . . ?
C14D C13D C38D 121.8(17) . . ?
C14D C13D C12D 113.8(17) . . ?
C38D C13D C12D 113.6(16) . . ?
C13D C14D C4D 113.6(18) . . ?
C13D C14D C15D 118.9(17) . . ?
C4D C14D C15D 116(2) . . ?
C14D C15D C16D 119.6(17) . . ?
C14D C15D C19D 111.1(17) . . ?
C16D C15D C19D 115.3(17) . . ?
C39D C16D C17D 126(2) . . ?
C39D C16D C15D 119.9(18) . . ?
C17D C16D C15D 99.2(16) . . ?
C47D C17D C18D 119.2(18) . . ?
C47D C17D C16D 118.2(19) . . ?
C18D C17D C16D 112.7(17) . . ?
C17D C18D C57D 119.0(19) . . ?
C17D C18D C19D 112.8(18) . . ?
C57D C18D C19D 115.9(19) . . ?
C20D C19D C18D 125.0(19) . . ?
C20D C19D C15D 126.3(19) . . ?
C18D C19D C15D 99.5(16) . . ?
C3D C20D C19D 124(2) . . ?
C3D C20D C21D 107.8(18) . . ?
C19D C20D C21D 116.7(19) . . ?
C22D C21D C20D 118(2) . . ?
C22D C21D C59D 129(2) . . ?
C20D C21D C59D 100.0(17) . . ?
C21D C22D C57D 126(2) . . ?
C21D C22D C23D 119.3(19) . . ?
C57D C22D C23D 100.9(17) . . ?
C55D C23D C24D 122(2) . . ?
C55D C23D C22D 115.5(18) . . ?
C24D C23D C22D 112.4(17) . . ?
C23D C24D C60D 115.8(18) . . ?
C23D C24D C25D 124.6(18) . . ?
C60D C24D C25D 109.3(16) . . ?
C59D C25D C26D 114.3(18) . . ?
C59D C25D C24D 122.9(18) . . ?
C26D C25D C24D 107.2(16) . . ?
C25D C26D C7D 122.4(17) . . ?
C25D C26D C27D 107.1(16) . . ?
C7D C26D C27D 117.9(17) . . ?
C28D C27D C60D 125.2(17) . . ?
C28D C27D C26D 113.6(18) . . ?
C60D C27D C26D 109.6(15) . . ?
C27D C28D C29D 129.7(19) . . ?
C27D C28D C52D 117.4(17) . . ?
C29D C28D C52D 100.8(15) . . ?
C8D C29D C30D 121.6(15) . . ?
C8D C29D C28D 115.3(16) . . ?
C30D C29D C28D 112.2(15) . . ?
C35D C30D C29D 122.9(16) . . ?
C35D C30D C31D 114.5(16) . . ?
C29D C30D C31D 111.5(15) . . ?
C32D C31D C30D 123.6(17) . . ?
C32D C31D C52D 121.9(17) . . ?
C30D C31D C52D 101.3(14) . . ?
C31D C32D C33D 119.2(18) . . ?
C31D C32D C49D 122.5(18) . . ?
C33D C32D C49D 105.3(17) . . ?
C34D C33D C32D 120(2) . . ?
C34D C33D C42D 119.1(18) . . ?
C32D C33D C42D 110.1(18) . . ?
C33D C34D C35D 124.1(19) . . ?
C33D C34D C36D 129.8(19) . . ?
C35D C34D C36D 94.9(16) . . ?
C30D C35D C10D 114.8(16) . . ?
C30D C35D C34D 118.0(17) . . ?
C10D C35D C34D 115.8(16) . . ?
C37D C36D C11D 113(2) . . ?
C37D C36D C34D 111.5(19) . . ?
C11D C36D C34D 121(2) . . ?
C36D C37D C38D 122(2) . . ?
C36D C37D C41D 117.6(19) . . ?
C38D C37D C41D 105.1(17) . . ?
C13D C38D C39D 119.3(16) . . ?
C13D C38D C37D 120.3(18) . . ?
C39D C38D C37D 108.2(16) . . ?
C16D C39D C38D 120.6(17) . . ?
C16D C39D C40D 116.8(18) . . ?
C38D C39D C40D 112.3(16) . . ?
C48D C40D C39D 114.3(19) . . ?
C48D C40D C41D 126(2) . . ?
C39D C40D C41D 102.9(16) . . ?
C42D C41D C40D 109.7(19) . . ?
C42D C41D C37D 127.9(19) . . ?
C40D C41D C37D 111.5(16) . . ?
C41D C42D C43D 126(2) . . ?
C41D C42D C33D 114.0(19) . . ?
C43D C42D C33D 108.9(18) . . ?
C44D C43D C42D 122(2) . . ?
C44D C43D C49D 120(2) . . ?
C42D C43D C49D 100.6(17) . . ?
C43D C44D C45D 122(2) . . ?
C43D C44D C48D 119(2) . . ?
C45D C44D C48D 112.0(19) . . ?
C58D C45D C44D 114(2) . . ?
C58D C45D C46D 126(2) . . ?
C44D C45D C46D 103.5(19) . . ?
C56D C46D C47D 119.8(19) . . ?
C56D C46D C45D 119(2) . . ?
C47D C46D C45D 108.7(19) . . ?
C17D C47D C48D 118(2) . . ?
C17D C47D C46D 122.0(19) . . ?
C48D C47D C46D 107.7(18) . . ?
C47D C48D C44D 108.1(19) . . ?
C47D C48D C40D 126(2) . . ?
C44D C48D C40D 116(2) . . ?
C50D C49D C32D 113.9(19) . . ?
C50D C49D C43D 121.0(17) . . ?
C32D C49D C43D 115.2(17) . . ?
C49D C50D C51D 130(2) . . ?
C49D C50D C58D 113.4(18) . . ?
C51D C50D C58D 101.4(17) . . ?
C53D C51D C50D 114.3(16) . . ?
C53D C51D C52D 118.6(16) . . ?
C50D C51D C52D 116.6(17) . . ?
C51D C52D C28D 119.5(17) . . ?
C51D C52D C31D 114.2(16) . . ?
C28D C52D C31D 114.1(16) . . ?
C51D C53D C60D 125.4(16) . . ?
C51D C53D C54D 109.2(15) . . ?
C60D C53D C54D 113.0(16) . . ?
C55D C54D C53D 123.7(18) . . ?
C55D C54D C58D 121.4(19) . . ?
C53D C54D C58D 101.0(15) . . ?
C54D C55D C23D 121(2) . . ?
C54D C55D C56D 124(2) . . ?
C23D C55D C56D 101.1(17) . . ?
C46D C56D C57D 120.9(19) . . ?
C46D C56D C55D 116(2) . . ?
C57D C56D C55D 112.2(18) . . ?
C22D C57D C18D 119(2) . . ?
C22D C57D C56D 110.1(18) . . ?
C18D C57D C56D 119.2(19) . . ?
C45D C58D C50D 129(2) . . ?
C45D C58D C54D 111.3(19) . . ?
C50D C58D C54D 114.0(18) . . ?
C25D C59D C2D 125(2) . . ?
C25D C59D C21D 110.5(18) . . ?
C2D C59D C21D 116.8(17) . . ?
C53D C60D C24D 124.2(18) . . ?
C53D C60D C27D 113.7(15) . . ?
C24D C60D C27D 106.6(15) . . ?
C2E C1E C6E 117(2) . . ?
C2E C1E C7E 118(2) . . ?
C6E C1E C7E 111(2) . . ?
C1E C2E C3E 131(2) . . ?
C1E C2E C59E 122(2) . . ?
C3E C2E C59E 91.3(17) . . ?
C20E C3E C4E 108(2) . . ?
C20E C3E C2E 122(2) . . ?
C4E C3E C2E 119(2) . . ?
C14E C4E C3E 141(2) . . ?
C14E C4E C5E 95.8(16) . . ?
C3E C4E C5E 106.8(19) . . ?
C6E C5E C12E 103(2) . . ?
C6E C5E C4E 133(3) . . ?
C12E C5E C4E 118(2) . . ?
C5E C6E C1E 113(2) . . ?
C5E C6E C9E 136(3) . . ?
C1E C6E C9E 101(2) . . ?
C8E C7E C26E 120(2) . . ?
C8E C7E C1E 110(2) . . ?
C26E C7E C1E 116(2) . . ?
C29E C8E C7E 126(3) . . ?
C29E C8E C9E 120(3) . . ?
C7E C8E C9E 103(2) . . ?
C10E C9E C6E 115(2) . . ?
C10E C9E C8E 122(2) . . ?
C6E C9E C8E 114(2) . . ?
C9E C10E C35E 119(2) . . ?
C9E C10E C11E 113(2) . . ?
C35E C10E C11E 108.8(18) . . ?
C12E C11E C36E 125(3) . . ?
C12E C11E C10E 125(2) . . ?
C36E C11E C10E 97.3(19) . . ?
C11E C12E C5E 126(2) . . ?
C11E C12E C13E 124(2) . . ?
C5E C12E C13E 93.6(17) . . ?
C14E C13E C38E 119.8(17) . . ?
C14E C13E C12E 116.2(15) . . ?
C38E C13E C12E 111.9(16) . . ?
C13E C14E C4E 116.2(15) . . ?
C13E C14E C15E 118.0(15) . . ?
C4E C14E C15E 112.3(15) . . ?
C16E C15E C14E 121.5(16) . . ?
C16E C15E C19E 116.5(15) . . ?
C14E C15E C19E 109.0(14) . . ?
C39E C16E C17E 123(2) . . ?
C39E C16E C15E 120(2) . . ?
C17E C16E C15E 101.3(17) . . ?
C47E C17E C18E 119(2) . . ?
C47E C17E C16E 123(2) . . ?
C18E C17E C16E 109.6(18) . . ?
C57E C18E C19E 112.3(19) . . ?
C57E C18E C17E 121(2) . . ?
C19E C18E C17E 115.4(19) . . ?
C20E C19E C18E 122.0(19) . . ?
C20E C19E C15E 128.9(18) . . ?
C18E C19E C15E 96.7(14) . . ?
C3E C20E C19E 120(2) . . ?
C3E C20E C21E 108.1(19) . . ?
C19E C20E C21E 122(2) . . ?
C22E C21E C20E 113(2) . . ?
C22E C21E C59E 133(3) . . ?
C20E C21E C59E 97.5(18) . . ?
C21E C22E C57E 127(2) . . ?
C21E C22E C23E 119(2) . . ?
C57E C22E C23E 102.3(18) . . ?
C55E C23E C24E 126(2) . . ?
C55E C23E C22E 111.7(18) . . ?
C24E C23E C22E 108.6(17) . . ?
C23E C24E C60E 113.0(17) . . ?
C23E C24E C25E 126.1(18) . . ?
C60E C24E C25E 108.3(16) . . ?
C59E C25E C26E 113(2) . . ?
C59E C25E C24E 124(2) . . ?
C26E C25E C24E 109.9(17) . . ?
C25E C26E C7E 127(2) . . ?
C25E C26E C27E 104.0(16) . . ?
C7E C26E C27E 116.9(19) . . ?
C28E C27E C60E 122.9(17) . . ?
C28E C27E C26E 114.1(17) . . ?
C60E C27E C26E 110.6(16) . . ?
C27E C28E C52E 118.8(19) . . ?
C27E C28E C29E 130(2) . . ?
C52E C28E C29E 98.8(17) . . ?
C8E C29E C30E 118(3) . . ?
C8E C29E C28E 113(2) . . ?
C30E C29E C28E 114(2) . . ?
C35E C30E C31E 114.9(19) . . ?
C35E C30E C29E 125(2) . . ?
C31E C30E C29E 108.8(18) . . ?
C32E C31E C30E 119.4(19) . . ?
C32E C31E C52E 128(2) . . ?
C30E C31E C52E 101.5(16) . . ?
C33E C32E C31E 124(2) . . ?
C33E C32E C49E 106(2) . . ?
C31E C32E C49E 117(2) . . ?
C34E C33E C32E 117(2) . . ?
C34E C33E C42E 120(3) . . ?
C32E C33E C42E 109(2) . . ?
C33E C34E C35E 125(2) . . ?
C33E C34E C36E 131(2) . . ?
C35E C34E C36E 94.2(17) . . ?
C30E C35E C10E 115(2) . . ?
C30E C35E C34E 120(2) . . ?
C10E C35E C34E 116(2) . . ?
C11E C36E C37E 114(2) . . ?
C11E C36E C34E 123(2) . . ?
C37E C36E C34E 111(2) . . ?
C36E C37E C38E 122(2) . . ?
C36E C37E C41E 116(2) . . ?
C38E C37E C41E 109.0(18) . . ?
C37E C38E C39E 105.2(18) . . ?
C37E C38E C13E 122(2) . . ?
C39E C38E C13E 122(2) . . ?
C16E C39E C38E 118.4(19) . . ?
C16E C39E C40E 115.4(19) . . ?
C38E C39E C40E 114.8(18) . . ?
C48E C40E C41E 127(2) . . ?
C48E C40E C39E 117(2) . . ?
C41E C40E C39E 101.3(17) . . ?
C42E C41E C40E 106(2) . . ?
C42E C41E C37E 129(2) . . ?
C40E C41E C37E 109.5(17) . . ?
C41E C42E C43E 131(2) . . ?
C41E C42E C33E 111(2) . . ?
C43E C42E C33E 109.5(18) . . ?
C44E C43E C42E 118(2) . . ?
C44E C43E C49E 127(2) . . ?
C42E C43E C49E 99.8(17) . . ?
C43E C44E C45E 118(2) . . ?
C43E C44E C48E 121(3) . . ?
C45E C44E C48E 112(2) . . ?
C58E C45E C44E 113(2) . . ?
C58E C45E C46E 133(3) . . ?
C44E C45E C46E 103(2) . . ?
C56E C46E C45E 120(3) . . ?
C56E C46E C47E 118(2) . . ?
C45E C46E C47E 110(2) . . ?
C17E C47E C48E 116(3) . . ?
C17E C47E C46E 121(3) . . ?
C48E C47E C46E 106(2) . . ?
C47E C48E C44E 109(2) . . ?
C47E C48E C40E 124(3) . . ?
C44E C48E C40E 116(3) . . ?
C50E C49E C32E 111(2) . . ?
C50E C49E C43E 119(2) . . ?
C32E C49E C43E 116(2) . . ?
C49E C50E C51E 142(2) . . ?
C49E C50E C58E 110.5(19) . . ?
C51E C50E C58E 99.1(15) . . ?
C53E C51E C50E 116.8(16) . . ?
C53E C51E C52E 120.8(16) . . ?
C50E C51E C52E 109.5(14) . . ?
C28E C52E C51E 119.0(17) . . ?
C28E C52E C31E 116.1(16) . . ?
C51E C52E C31E 113.2(15) . . ?
C51E C53E C60E 123.8(18) . . ?
C51E C53E C54E 112.2(15) . . ?
C60E C53E C54E 111.8(16) . . ?
C55E C54E C53E 125.6(19) . . ?
C55E C54E C58E 123(2) . . ?
C53E C54E C58E 98.7(15) . . ?
C54E C55E C23E 117(2) . . ?
C54E C55E C56E 129(2) . . ?
C23E C55E C56E 104.9(17) . . ?
C46E C56E C57E 125(2) . . ?
C46E C56E C55E 110(2) . . ?
C57E C56E C55E 110.9(19) . . ?
C22E C57E C18E 123(2) . . ?
C22E C57E C56E 110(2) . . ?
C18E C57E C56E 115(2) . . ?
C45E C58E C54E 104(2) . . ?
C45E C58E C50E 132(3) . . ?
C54E C58E C50E 112.9(19) . . ?
C25E C59E C21E 107(2) . . ?
C25E C59E C2E 124(2) . . ?
C21E C59E C2E 120(2) . . ?
C53E C60E C24E 125.1(19) . . ?
C53E C60E C27E 114.6(17) . . ?
C24E C60E C27E 107.1(16) . . ?
C2F C1F C6F 126(2) . . ?
C2F C1F C7F 114(2) . . ?
C6F C1F C7F 108(2) . . ?
C1F C2F C3F 122(2) . . ?
C1F C2F C59F 131(2) . . ?
C3F C2F C59F 93.7(17) . . ?
C20F C3F C4F 109(2) . . ?
C20F C3F C2F 117.8(19) . . ?
C4F C3F C2F 119(2) . . ?
C14F C4F C3F 135(2) . . ?
C14F C4F C5F 97.5(19) . . ?
C3F C4F C5F 113.2(19) . . ?
C6F C5F C12F 103(2) . . ?
C6F C5F C4F 128(2) . . ?
C12F C5F C4F 118(2) . . ?
C5F C6F C1F 112(2) . . ?
C5F C6F C9F 133(3) . . ?
C1F C6F C9F 101(2) . . ?
C8F C7F C26F 123(2) . . ?
C8F C7F C1F 113.6(18) . . ?
C26F C7F C1F 112.3(19) . . ?
C29F C8F C7F 124(2) . . ?
C29F C8F C9F 122(2) . . ?
C7F C8F C9F 100.5(18) . . ?
C10F C9F C8F 115(2) . . ?
C10F C9F C6F 118(2) . . ?
C8F C9F C6F 116(2) . . ?
C9F C10F C35F 127(2) . . ?
C9F C10F C11F 110(2) . . ?
C35F C10F C11F 111(2) . . ?
C12F C11F C36F 125(2) . . ?
C12F C11F C10F 129(2) . . ?
C36F C11F C10F 95.9(17) . . ?
C11F C12F C5F 125(2) . . ?
C11F C12F C13F 122(2) . . ?
C5F C12F C13F 96.8(18) . . ?
C14F C13F C38F 122(2) . . ?
C14F C13F C12F 111(2) . . ?
C38F C13F C12F 116(2) . . ?
C4F C14F C13F 116(2) . . ?
C4F C14F C15F 113(2) . . ?
C13F C14F C15F 120(3) . . ?
C14F C15F C16F 117(2) . . ?
C14F C15F C19F 113(2) . . ?
C16F C15F C19F 119(2) . . ?
C39F C16F C17F 126(2) . . ?
C39F C16F C15F 124(2) . . ?
C17F C16F C15F 97.8(18) . . ?
C47F C17F C18F 118(2) . . ?
C47F C17F C16F 118(2) . . ?
C18F C17F C16F 111.3(19) . . ?
C57F C18F C17F 115.6(19) . . ?
C57F C18F C19F 118.5(19) . . ?
C17F C18F C19F 118.3(18) . . ?
C20F C19F C18F 127.2(19) . . ?
C20F C19F C15F 123.9(19) . . ?
C18F C19F C15F 93.7(16) . . ?
C3F C20F C19F 124(2) . . ?
C3F C20F C21F 112.2(19) . . ?
C19F C20F C21F 111.3(19) . . ?
C22F C21F C20F 121(2) . . ?
C22F C21F C59F 135(3) . . ?
C20F C21F C59F 95.8(18) . . ?
C21F C22F C57F 128(2) . . ?
C21F C22F C23F 114(2) . . ?
C57F C22F C23F 101.0(18) . . ?
C24F C23F C55F 125.7(19) . . ?
C24F C23F C22F 112.2(17) . . ?
C55F C23F C22F 115.1(17) . . ?
C23F C24F C60F 117.3(18) . . ?
C23F C24F C25F 128(2) . . ?
C60F C24F C25F 99.9(16) . . ?
C59F C25F C26F 111(2) . . ?
C59F C25F C24F 119(2) . . ?
C26F C25F C24F 117(2) . . ?
C25F C26F C7F 132(2) . . ?
C25F C26F C27F 100.5(17) . . ?
C7F C26F C27F 115.4(19) . . ?
C28F C27F C26F 114.8(19) . . ?
C28F C27F C60F 121(2) . . ?
C26F C27F C60F 110.2(17) . . ?
C27F C28F C29F 130(2) . . ?
C27F C28F C52F 119(2) . . ?
C29F C28F C52F 98.8(17) . . ?
C8F C29F C30F 122(2) . . ?
C8F C29F C28F 113(2) . . ?
C30F C29F C28F 113.1(18) . . ?
C29F C30F C35F 118(2) . . ?
C29F C30F C31F 113.7(18) . . ?
C35F C30F C31F 116.3(19) . . ?
C32F C31F C30F 126.0(19) . . ?
C32F C31F C52F 125(2) . . ?
C30F C31F C52F 98.5(16) . . ?
C31F C32F C49F 119(2) . . ?
C31F C32F C33F 115(2) . . ?
C49F C32F C33F 109(2) . . ?
C34F C33F C32F 122(3) . . ?
C34F C33F C42F 123(3) . . ?
C32F C33F C42F 104(2) . . ?
C33F C34F C35F 126(3) . . ?
C33F C34F C36F 128(3) . . ?
C35F C34F C36F 93.2(18) . . ?
C10F C35F C30F 116(2) . . ?
C10F C35F C34F 116(2) . . ?
C30F C35F C34F 114(2) . . ?
C37F C36F C11F 114(2) . . ?
C37F C36F C34F 109(2) . . ?
C11F C36F C34F 123(2) . . ?
C36F C37F C38F 125(2) . . ?
C36F C37F C41F 123(2) . . ?
C38F C37F C41F 101.5(17) . . ?
C13F C38F C37F 116(2) . . ?
C13F C38F C39F 121(2) . . ?
C37F C38F C39F 109.2(19) . . ?
C16F C39F C40F 116(2) . . ?
C16F C39F C38F 116(2) . . ?
C40F C39F C38F 113.0(19) . . ?
C48F C40F C39F 117(2) . . ?
C48F C40F C41F 136(2) . . ?
C39F C40F C41F 99.6(17) . . ?
C42F C41F C40F 104(2) . . ?
C42F C41F C37F 124(3) . . ?
C40F C41F C37F 115.3(19) . . ?
C41F C42F C43F 124(3) . . ?
C41F C42F C33F 113(2) . . ?
C43F C42F C33F 113(2) . . ?
C44F C43F C42F 129(2) . . ?
C44F C43F C49F 119(2) . . ?
C42F C43F C49F 98.0(18) . . ?
C43F C44F C45F 122(2) . . ?
C43F C44F C48F 116(2) . . ?
C45F C44F C48F 110.2(19) . . ?
C58F C45F C44F 116(2) . . ?
C58F C45F C46F 131(2) . . ?
C44F C45F C46F 101.0(18) . . ?
C56F C46F C45F 120(2) . . ?
C56F C46F C47F 115(2) . . ?
C45F C46F C47F 115.2(19) . . ?
C17F C47F C48F 121(2) . . ?
C17F C47F C46F 126(2) . . ?
C48F C47F C46F 100.7(17) . . ?
C47F C48F C44F 112.6(18) . . ?
C47F C48F C40F 122(2) . . ?
C44F C48F C40F 110.5(19) . . ?
C50F C49F C32F 115(2) . . ?
C50F C49F C43F 121(2) . . ?
C32F C49F C43F 115(2) . . ?
C49F C50F C51F 133(2) . . ?
C49F C50F C58F 116(2) . . ?
C51F C50F C58F 100.1(18) . . ?
C53F C51F C52F 117(3) . . ?
C53F C51F C50F 115(2) . . ?
C52F C51F C50F 113(2) . . ?
C51F C52F C28F 120(2) . . ?
C51F C52F C31F 114(2) . . ?
C28F C52F C31F 116(2) . . ?
C51F C53F C60F 127(2) . . ?
C51F C53F C54F 109.1(19) . . ?
C60F C53F C54F 114.4(19) . . ?
C55F C54F C58F 123(2) . . ?
C55F C54F C53F 127(2) . . ?
C58F C54F C53F 100.0(17) . . ?
C54F C55F C23F 115(2) . . ?
C54F C55F C56F 128(2) . . ?
C23F C55F C56F 101.1(18) . . ?
C46F C56F C57F 122(2) . . ?
C46F C56F C55F 111(2) . . ?
C57F C56F C55F 112(2) . . ?
C22F C57F C18F 113(2) . . ?
C22F C57F C56F 111(2) . . ?
C18F C57F C56F 122(2) . . ?
C45F C58F C50F 125(2) . . ?
C45F C58F C54F 106(2) . . ?
C50F C58F C54F 116(2) . . ?
C25F C59F C2F 119(2) . . ?
C25F C59F C21F 110(2) . . ?
C2F C59F C21F 120(2) . . ?
C53F C60F C24F 120(2) . . ?
C53F C60F C27F 116(2) . . ?
C24F C60F C27F 112.1(17) . . ?
C2H C1H C6H 120.0 . . ?
C2H C1H C7H 124(5) . . ?
C6H C1H C7H 116(5) . . ?
C3H C2H C1H 120.0 . . ?
C3H C2H H2H 120.0 . . ?
C1H C2H H2H 120.0 . . ?
C2H C3H C4H 120.0 . . ?
C2H C3H H3H 120.0 . . ?
C4H C3H H3H 120.0 . . ?
C5H C4H C3H 120.0 . . ?
C5H C4H H4H 120.0 . . ?
C3H C4H H4H 120.0 . . ?
C4H C5H C6H 120.0 . . ?
C4H C5H H5H 120.0 . . ?
C6H C5H H5H 120.0 . . ?
C5H C6H C1H 120.0 . . ?
C5H C6H H6H 120.0 . . ?
C1H C6H H6H 120.0 . . ?
C1H C7H H7H1 121.1 . . ?
C1H C7H H7H2 99.6 . . ?
H7H1 C7H H7H2 109.5 . . ?
C1H C7H H7H3 107.1 . . ?
H7H1 C7H H7H3 109.4 . . ?
H7H2 C7H H7H3 109.5 . . ?
C2I C1I C6I 120.0 . . ?
C2I C1I C7I 119(5) . . ?
C6I C1I C7I 121(5) . . ?
C1I C2I C3I 120.0 . . ?
C1I C2I H2I 120.0 . . ?
C3I C2I H2I 120.0 . . ?
C4I C3I C2I 120.0 . . ?
C4I C3I H3I 120.0 . . ?
C2I C3I H3I 120.0 . . ?
C3I C4I C5I 120.0 . . ?
C3I C4I H4I 120.0 . . ?
C5I C4I H4I 120.0 . . ?
C6I C5I C4I 120.0 . . ?
C6I C5I H5I 120.0 . . ?
C4I C5I H5I 120.0 . . ?
C5I C6I C1I 120.0 . . ?
C5I C6I H6I 120.0 . . ?
C1I C6I H6I 120.0 . . ?
C1I C7I H7I1 116.0 . . ?
C1I C7I H7I2 110.0 . . ?
H7I1 C7I H7I2 109.4 . . ?
C1I C7I H7I3 102.1 . . ?
H7I1 C7I H7I3 109.5 . . ?
H7I2 C7I H7I3 109.5 . . ?
C2J C1J C6J 120.0 . . ?
C2J C1J C7J 119(3) . . ?
C6J C1J C7J 121(3) . . ?
C1J C2J C3J 120.0 . . ?
C1J C2J H2J 120.0 . . ?
C3J C2J H2J 120.0 . . ?
C4J C3J C2J 120.0 . . ?
C4J C3J H3J 120.0 . . ?
C2J C3J H3J 120.0 . . ?
C3J C4J C5J 120.0 . . ?
C3J C4J H4J 120.0 . . ?
C5J C4J H4J 120.0 . . ?
C4J C5J C6J 120.0 . . ?
C4J C5J H5J 120.0 . . ?
C6J C5J H5J 120.0 . . ?
C5J C6J C1J 120.0 . . ?
C5J C6J H6J 120.0 . . ?
C1J C6J H6J 120.0 . . ?
C1J C7J H7J1 112.8 . . ?
C1J C7J H7J2 106.7 . . ?
H7J1 C7J H7J2 109.5 . . ?
C1J C7J H7J3 108.8 . . ?
H7J1 C7J H7J3 109.5 . . ?
H7J2 C7J H7J3 109.5 . . ?
C2K C1K C6K 120.0 . . ?
C2K C1K C7K 128(3) . . ?
C6K C1K C7K 112(3) . . ?
C3K C2K C1K 120.0 . . ?
C3K C2K H2K 120.0 . . ?
C1K C2K H2K 120.0 . . ?
C2K C3K C4K 120.0 . . ?
C2K C3K H3K 120.0 . . ?
C4K C3K H3K 120.0 . . ?
C3K C4K C5K 120.0 . . ?
C3K C4K H4K 120.0 . . ?
C5K C4K H4K 120.0 . . ?
C6K C5K C4K 120.0 . . ?
C6K C5K H5K 120.0 . . ?
C4K C5K H5K 120.0 . . ?
C5K C6K C1K 120.0 . . ?
C5K C6K H6K 120.0 . . ?
C1K C6K H6K 120.0 . . ?
C1K C7K H7K1 106.7 . . ?
C1K C7K H7K2 106.7 . . ?
H7K1 C7K H7K2 109.5 . . ?
C1K C7K H7K3 114.9 . . ?
H7K1 C7K H7K3 109.5 . . ?
H7K2 C7K H7K3 109.5 . . ?
C2L C1L C6L 120.0 . . ?
C2L C1L C7L 118(2) . . ?
C6L C1L C7L 122(2) . . ?
C1L C2L C3L 120.0 . . ?
C1L C2L H2L 120.0 . . ?
C3L C2L H2L 120.0 . . ?
C4L C3L C2L 120.0 . . ?
C4L C3L H3L 120.0 . . ?
C2L C3L H3L 120.0 . . ?
C3L C4L C5L 120.0 . . ?
C3L C4L H4L 120.0 . . ?
C5L C4L H4L 120.0 . . ?
C4L C5L C6L 120.0 . . ?
C4L C5L H5L 120.0 . . ?
C6L C5L H5L 120.0 . . ?
C5L C6L C1L 120.0 . . ?
C5L C6L H6L 120.0 . . ?
C1L C6L H6L 120.0 . . ?
C1L C7L H7L1 114.1 . . ?
C1L C7L H7L2 93.3 . . ?
H7L1 C7L H7L2 109.5 . . ?
C1L C7L H7L3 119.6 . . ?
H7L1 C7L H7L3 109.5 . . ?
H7L2 C7L H7L3 109.5 . . ?
C2M C1M C6M 120.0 . . ?
C2M C1M C7M 118(3) . . ?
C6M C1M C7M 122(3) . . ?
C1M C2M C3M 120.0 . . ?
C1M C2M H2M 120.0 . . ?
C3M C2M H2M 120.0 . . ?
C2M C3M C4M 120.0 . . ?
C2M C3M H3M 120.0 . . ?
C4M C3M H3M 120.0 . . ?
C5M C4M C3M 120.0 . . ?
C5M C4M H4M 120.0 . . ?
C3M C4M H4M 120.0 . . ?
C6M C5M C4M 120.0 . . ?
C6M C5M H5M 120.0 . . ?
C4M C5M H5M 120.0 . . ?
C5M C6M C1M 120.00(6) . . ?
C5M C6M H6M 120.0 . . ?
C1M C6M H6M 120.0 . . ?
C1M C7M H7M1 110.7 . . ?
C1M C7M H7M2 106.9 . . ?
H7M1 C7M H7M2 109.5 . . ?
C1M C7M H7M3 110.7 . . ?
H7M1 C7M H7M3 109.5 . . ?
H7M2 C7M H7M3 109.5 . . ?

loop_
_geom_bond_atom_site_label_1
_geom_bond_atom_site_label_2
_geom_bond_distance
_geom_bond_site_symmetry_2
_geom_bond_publ_flag
C1A C2A 1.371(11) . ?
C1A C2B 1.480(12) . ?
C1A C3A 1.489(11) . ?
C2A C1B 1.462(11) 11 ?
C2A C10A 1.483(11) . ?
C3A C4A 1.385(11) . ?
C3A C11A 1.386(11) . ?
C4A C5A 1.387(13) . ?
C4A H4A 0.9500 . ?
C5A C6A 1.403(11) . ?
C5A H5A 0.9500 . ?
C6A C12A 1.432(11) . ?
C6A C13A 1.476(12) . ?
C7A C8A 1.396(11) . ?
C7A C12A 1.444(11) . ?
C7A C20A 1.457(12) . ?
C8A C9A 1.403(12) . ?
C8A H8A 0.9500 . ?
C9A C10A 1.401(11) . ?
C9A H9A 0.9500 . ?
C10A C11A 1.411(12) . ?
C11A C12A 1.399(12) . ?
C13A C14A 1.377(12) . ?
C13A C21A 1.444(11) . ?
C14A C15A 1.419(13) . ?
C14A H14A 0.9500 . ?
C15A C16A 1.386(13) . ?
C15A C23A 1.522(12) . ?
C16A C22A 1.453(12) . ?
C16A H16A 0.9500 . ?
C17A C22A 1.374(12) . ?
C17A C18A 1.444(12) . ?
C17A H17A 0.9500 . ?
C18A C19A 1.392(12) . ?
C18A C27A 1.551(12) . ?
C19A C20A 1.409(11) . ?
C19A H19A 0.9500 . ?
C20A C21A 1.429(11) . ?
C21A C22A 1.420(12) . ?
C23A C26A 1.50(2) . ?
C23A C26X 1.52(3) . ?
C23A C24X 1.52(2) . ?
C23A C24A 1.54(2) . ?
C23A C25A 1.57(2) . ?
C23A C25X 1.60(2) . ?
C24A H24A 0.9800 . ?
C24A H24B 0.9800 . ?
C24A H24C 0.9800 . ?
C25A H25A 0.9800 . ?
C25A H25B 0.9800 . ?
C25A H25C 0.9800 . ?
C26A H26A 0.9800 . ?
C26A H26B 0.9800 . ?
C26A H26C 0.9800 . ?
C24X H247 0.9800 . ?
C24X H248 0.9800 . ?
C24X H249 0.9800 . ?
C25X H257 0.9800 . ?
C25X H258 0.9800 . ?
C25X H259 0.9800 . ?
C26X H267 0.9800 . ?
C26X H268 0.9800 . ?
C26X H269 0.9800 . ?
C27A C29A 1.502(15) . ?
C27A C28A 1.517(13) . ?
C27A C30A 1.550(14) . ?
C28A H28A 0.9800 . ?
C28A H28B 0.9800 . ?
C28A H28C 0.9800 . ?
C29A H29A 0.9800 . ?
C29A H29B 0.9800 . ?
C29A H29C 0.9800 . ?
C30A H30A 0.9800 . ?
C30A H30B 0.9800 . ?
C30A H30C 0.9800 . ?
C1B C2B 1.383(11) . ?
C1B C3B 1.450(12) . ?
C1B C2A 1.462(11) 11 ?
C2B C10B 1.479(11) . ?
C3B C4B 1.415(11) . ?
C3B C11B 1.416(12) . ?
C4B C5B 1.397(12) . ?
C4B H4B 0.9500 . ?
C5B C6B 1.416(12) . ?
C5B H5B 0.9500 . ?
C6B C12B 1.424(11) . ?
C6B C13B 1.497(11) . ?
C7B C8B 1.413(11) . ?
C7B C12B 1.423(11) . ?
C7B C20B 1.460(11) . ?
C8B C9B 1.441(11) . ?
C8B H8B 0.9500 . ?
C9B C10B 1.339(12) . ?
C9B H9B 0.9500 . ?
C10B C11B 1.437(11) . ?
C11B C12B 1.374(12) . ?
C13B C14B 1.368(12) . ?
C13B C21B 1.422(12) . ?
C14B C15B 1.448(14) . ?
C14B H14B 0.9500 . ?
C15B C16B 1.314(15) . ?
C15B C23B 1.569(14) . ?
C16B C22B 1.433(13) . ?
C16B H15B 0.9500 . ?
C17B C18B 1.393(13) . ?
C17B C22B 1.427(14) . ?
C17B H17B 0.9500 . ?
C18B C19B 1.430(12) . ?
C18B C27B 1.514(13) . ?
C19B C20B 1.380(12) . ?
C19B H19B 0.9500 . ?
C20B C21B 1.423(12) . ?
C21B C22B 1.422(12) . ?
C23B C25B 1.420(19) . ?
C23B C24B 1.557(19) . ?
C23B C26B 1.61(2) . ?
C24B H24D 0.9800 . ?
C24B H24E 0.9800 . ?
C24B H24F 0.9800 . ?
C25B H25D 0.9799 . ?
C25B H25E 0.9800 . ?
C25B H25F 0.9800 . ?
C26B H26D 0.9800 . ?
C26B H26E 0.9800 . ?
C26B H26F 0.9800 . ?
C27B C29B 1.503(16) . ?
C27B C30B 1.513(13) . ?
C27B C28B 1.611(16) . ?
C28B H28D 0.9800 . ?
C28B H28E 0.9800 . ?
C28B H28F 0.9800 . ?
C29B H29D 0.9800 . ?
C29B H29E 0.9800 . ?
C29B H29F 0.9800 . ?
C30B H30D 0.9800 . ?
C30B H30E 0.9800 . ?
C30B H30F 0.9800 . ?
C1G C2G 1.395(13) . ?
C1G C6G 1.408(15) . ?
C1G C7G 1.489(16) . ?
C2G C3G 1.395(16) . ?
C2G H2G 0.9500 . ?
C3G C4G 1.420(17) . ?
C3G H3G 0.9500 . ?
C4G C5G 1.337(15) . ?
C4G H4G 0.9500 . ?
C5G C6G 1.384(16) . ?
C5G H5G 0.9500 . ?
C6G H6G 0.9500 . ?
C7G H7G1 0.9800 . ?
C7G H7G2 0.9800 . ?
C7G H7G3 0.9800 . ?
C1C C2C 1.350(14) . ?
C1C C6C 1.427(16) . ?
C1C C7C 1.491(15) . ?
C2C C3C 1.468(14) . ?
C2C C59C 1.486(16) . ?
C3C C4C 1.388(14) . ?
C3C C20C 1.396(14) . ?
C4C C14C 1.398(15) . ?
C4C C5C 1.496(17) . ?
C5C C6C 1.385(17) . ?
C5C C12C 1.467(16) . ?
C6C C9C 1.507(16) . ?
C7C C8C 1.404(16) . ?
C7C C26C 1.452(16) . ?
C8C C29C 1.377(15) . ?
C8C C9C 1.456(16) . ?
C9C C10C 1.348(17) . ?
C10C C35C 1.440(16) . ?
C10C C11C 1.490(17) . ?
C11C C12C 1.325(17) . ?
C11C C36C 1.419(18) . ?
C12C C13C 1.444(16) . ?
C13C C14C 1.399(16) . ?
C13C C38C 1.410(17) . ?
C14C C15C 1.393(15) . ?
C15C C19C 1.480(15) . ?
C15C C16C 1.513(16) . ?
C16C C39C 1.341(16) . ?
C16C C17C 1.457(16) . ?
C17C C47C 1.372(15) . ?
C17C C18C 1.434(15) . ?
C18C C57C 1.428(16) . ?
C18C C19C 1.443(14) . ?
C19C C20C 1.377(14) . ?
C20C C21C 1.441(15) . ?
C21C C22C 1.354(16) . ?
C21C C59C 1.524(17) . ?
C22C C57C 1.407(17) . ?
C22C C23C 1.503(16) . ?
C23C C55C 1.393(16) . ?
C23C C24C 1.406(16) . ?
C24C C60C 1.452(16) . ?
C24C C25C 1.486(17) . ?
C25C C59C 1.369(17) . ?
C25C C26C 1.438(16) . ?
C26C C27C 1.488(16) . ?
C27C C28C 1.312(16) . ?
C27C C60C 1.489(15) . ?
C28C C29C 1.434(16) . ?
C28C C52C 1.499(16) . ?
C29C C30C 1.412(16) . ?
C30C C35C 1.432(16) . ?
C30C C31C 1.449(15) . ?
C31C C32C 1.395(15) . ?
C31C C52C 1.490(16) . ?
C32C C33C 1.398(16) . ?
C32C C49C 1.435(15) . ?
C33C C34C 1.325(16) . ?
C33C C42C 1.491(17) . ?
C34C C35C 1.453(17) . ?
C34C C36C 1.468(17) . ?
C36C C37C 1.424(18) . ?
C37C C38C 1.447(17) . ?
C37C C41C 1.476(17) . ?
C38C C39C 1.475(16) . ?
C39C C40C 1.474(16) . ?
C40C C48C 1.417(15) . ?
C40C C41C 1.477(16) . ?
C41C C42C 1.354(16) . ?
C42C C43C 1.464(17) . ?
C43C C44C 1.364(16) . ?
C43C C49C 1.480(15) . ?
C44C C45C 1.428(15) . ?
C44C C48C 1.451(14) . ?
C45C C58C 1.392(16) . ?
C45C C46C 1.492(17) . ?
C46C C56C 1.322(17) . ?
C46C C47C 1.486(16) . ?
C47C C48C 1.424(15) . ?
C49C C50C 1.365(14) . ?
C50C C51C 1.418(15) . ?
C50C C58C 1.450(15) . ?
C51C C52C 1.389(17) . ?
C51C C53C 1.413(16) . ?
C53C C60C 1.356(15) . ?
C53C C54C 1.443(15) . ?
C54C C55C 1.333(15) . ?
C54C C58C 1.465(14) . ?
C55C C56C 1.483(16) . ?
C56C C57C 1.470(17) . ?
C1D C2D 1.35(2) . ?
C1D C6D 1.45(2) . ?
C1D C7D 1.49(2) . ?
C2D C3D 1.47(2) . ?
C2D C59D 1.47(2) . ?
C3D C20D 1.37(2) . ?
C3D C4D 1.43(2) . ?
C4D C14D 1.39(2) . ?
C4D C5D 1.54(3) . ?
C5D C6D 1.41(3) . ?
C5D C12D 1.46(2) . ?
C6D C9D 1.48(2) . ?
C7D C8D 1.39(2) . ?
C7D C26D 1.48(2) . ?
C8D C29D 1.37(2) . ?
C8D C9D 1.47(2) . ?
C9D C10D 1.36(2) . ?
C10D C35D 1.45(2) . ?
C10D C11D 1.51(2) . ?
C11D C12D 1.32(2) . ?
C11D C36D 1.42(2) . ?
C12D C13D 1.46(2) . ?
C13D C14D 1.38(2) . ?
C13D C38D 1.44(2) . ?
C14D C15D 1.43(2) . ?
C15D C16D 1.50(2) . ?
C15D C19D 1.51(2) . ?
C16D C39D 1.35(2) . ?
C16D C17D 1.45(2) . ?
C17D C47D 1.35(2) . ?
C17D C18D 1.43(2) . ?
C18D C57D 1.44(2) . ?
C18D C19D 1.44(2) . ?
C19D C20D 1.38(2) . ?
C20D C21D 1.49(2) . ?
C21D C22D 1.34(2) . ?
C21D C59D 1.52(3) . ?
C22D C57D 1.40(2) . ?
C22D C23D 1.57(2) . ?
C23D C55D 1.38(2) . ?
C23D C24D 1.39(2) . ?
C24D C60D 1.45(2) . ?
C24D C25D 1.53(2) . ?
C25D C59D 1.38(2) . ?
C25D C26D 1.46(2) . ?
C26D C27D 1.50(2) . ?
C27D C28D 1.32(2) . ?
C27D C60D 1.49(2) . ?
C28D C29D 1.47(2) . ?
C28D C52D 1.48(2) . ?
C29D C30D 1.43(2) . ?
C30D C35D 1.43(2) . ?
C30D C31D 1.44(2) . ?
C31D C32D 1.38(2) . ?
C31D C52D 1.52(2) . ?
C32D C33D 1.38(2) . ?
C32D C49D 1.41(2) . ?
C33D C34D 1.29(2) . ?
C33D C42D 1.49(2) . ?
C34D C35D 1.45(2) . ?
C34D C36D 1.51(2) . ?
C36D C37D 1.41(2) . ?
C37D C38D 1.48(2) . ?
C37D C41D 1.50(2) . ?
C38D C39D 1.45(2) . ?
C39D C40D 1.49(2) . ?
C40D C48D 1.45(2) . ?
C40D C41D 1.50(2) . ?
C41D C42D 1.34(2) . ?
C42D C43D 1.47(2) . ?
C43D C44D 1.34(2) . ?
C43D C49D 1.48(2) . ?
C44D C45D 1.42(2) . ?
C44D C48D 1.44(2) . ?
C45D C58D 1.37(2) . ?
C45D C46D 1.49(2) . ?
C46D C56D 1.30(2) . ?
C46D C47D 1.48(2) . ?
C47D C48D 1.38(2) . ?
C49D C50D 1.34(2) . ?
C50D C51D 1.42(2) . ?
C50D C58D 1.44(2) . ?
C51D C53D 1.37(2) . ?
C51D C52D 1.44(2) . ?
C53D C60D 1.39(2) . ?
C53D C54D 1.47(2) . ?
C54D C55D 1.32(2) . ?
C54D C58D 1.47(2) . ?
C55D C56D 1.47(2) . ?
C56D C57D 1.46(2) . ?
C1E C2E 1.34(2) . ?
C1E C6E 1.45(3) . ?
C1E C7E 1.49(2) . ?
C2E C3E 1.46(2) . ?
C2E C59E 1.52(2) . ?
C3E C20E 1.37(2) . ?
C3E C4E 1.42(2) . ?
C4E C14E 1.36(2) . ?
C4E C5E 1.57(3) . ?
C5E C6E 1.39(3) . ?
C5E C12E 1.47(3) . ?
C6E C9E 1.47(3) . ?
C7E C8E 1.40(2) . ?
C7E C26E 1.47(2) . ?
C8E C29E 1.32(2) . ?
C8E C9E 1.49(2) . ?
C9E C10E 1.36(2) . ?
C10E C35E 1.45(2) . ?
C10E C11E 1.53(2) . ?
C11E C12E 1.34(2) . ?
C11E C36E 1.42(3) . ?
C12E C13E 1.47(2) . ?
C13E C14E 1.35(2) . ?
C13E C38E 1.46(2) . ?
C14E C15E 1.477(19) . ?
C15E C16E 1.47(2) . ?
C15E C19E 1.55(2) . ?
C16E C39E 1.35(2) . ?
C16E C17E 1.46(2) . ?
C17E C47E 1.33(3) . ?
C17E C18E 1.46(2) . ?
C18E C57E 1.43(3) . ?
C18E C19E 1.44(2) . ?
C19E C20E 1.40(2) . ?
C20E C21E 1.50(2) . ?
C21E C22E 1.30(2) . ?
C21E C59E 1.51(3) . ?
C22E C57E 1.40(2) . ?
C22E C23E 1.61(2) . ?
C23E C55E 1.34(2) . ?
C23E C24E 1.39(2) . ?
C24E C60E 1.41(2) . ?
C24E C25E 1.54(2) . ?
C25E C59E 1.35(2) . ?
C25E C26E 1.45(2) . ?
C26E C27E 1.52(2) . ?
C27E C28E 1.33(2) . ?
C27E C60E 1.50(2) . ?
C28E C52E 1.43(2) . ?
C28E C29E 1.49(2) . ?
C29E C30E 1.44(2) . ?
C30E C35E 1.42(2) . ?
C30E C31E 1.44(2) . ?
C31E C32E 1.40(2) . ?
C31E C52E 1.55(2) . ?
C32E C33E 1.39(2) . ?
C32E C49E 1.41(2) . ?
C33E C34E 1.26(2) . ?
C33E C42E 1.49(3) . ?
C34E C35E 1.46(2) . ?
C34E C36E 1.52(3) . ?
C36E C37E 1.43(3) . ?
C37E C38E 1.44(2) . ?
C37E C41E 1.52(2) . ?
C38E C39E 1.46(2) . ?
C39E C40E 1.50(2) . ?
C40E C48E 1.44(3) . ?
C40E C41E 1.50(2) . ?
C41E C42E 1.35(2) . ?
C42E C43E 1.47(2) . ?
C43E C44E 1.31(2) . ?
C43E C49E 1.48(2) . ?
C44E C45E 1.43(3) . ?
C44E C48E 1.43(3) . ?
C45E C58E 1.36(3) . ?
C45E C46E 1.46(2) . ?
C46E C56E 1.31(2) . ?
C46E C47E 1.49(3) . ?
C47E C48E 1.40(3) . ?
C49E C50E 1.33(2) . ?
C50E C51E 1.40(2) . ?
C50E C58E 1.50(2) . ?
C51E C53E 1.31(2) . ?
C51E C52E 1.44(2) . ?
C53E C60E 1.40(2) . ?
C53E C54E 1.47(2) . ?
C54E C55E 1.30(2) . ?
C54E C58E 1.50(2) . ?
C55E C56E 1.49(2) . ?
C56E C57E 1.44(2) . ?
C1F C2F 1.34(2) . ?
C1F C6F 1.44(3) . ?
C1F C7F 1.50(2) . ?
C2F C3F 1.48(2) . ?
C2F C59F 1.50(2) . ?
C3F C20F 1.35(2) . ?
C3F C4F 1.45(2) . ?
C4F C14F 1.38(2) . ?
C4F C5F 1.50(3) . ?
C5F C6F 1.40(3) . ?
C5F C12F 1.46(2) . ?
C6F C9F 1.49(2) . ?
C7F C8F 1.39(2) . ?
C7F C26F 1.48(2) . ?
C8F C29F 1.35(2) . ?
C8F C9F 1.47(2) . ?
C9F C10F 1.33(2) . ?
C10F C35F 1.43(2) . ?
C10F C11F 1.51(2) . ?
C11F C12F 1.29(2) . ?
C11F C36F 1.42(3) . ?
C12F C13F 1.49(2) . ?
C13F C14F 1.39(2) . ?
C13F C38F 1.43(2) . ?
C14F C15F 1.43(2) . ?
C15F C16F 1.51(2) . ?
C15F C19F 1.56(2) . ?
C16F C39F 1.37(2) . ?
C16F C17F 1.45(2) . ?
C17F C47F 1.35(2) . ?
C17F C18F 1.43(2) . ?
C18F C57F 1.42(2) . ?
C18F C19F 1.44(2) . ?
C19F C20F 1.36(2) . ?
C20F C21F 1.49(2) . ?
C21F C22F 1.32(2) . ?
C21F C59F 1.52(3) . ?
C22F C57F 1.39(2) . ?
C22F C23F 1.57(2) . ?
C23F C24F 1.38(2) . ?
C23F C55F 1.38(2) . ?
C24F C60F 1.45(2) . ?
C24F C25F 1.55(2) . ?
C25F C59F 1.36(3) . ?
C25F C26F 1.47(3) . ?
C26F C27F 1.50(2) . ?
C27F C28F 1.35(2) . ?
C27F C60F 1.50(2) . ?
C28F C29F 1.47(2) . ?
C28F C52F 1.49(2) . ?
C29F C30F 1.43(2) . ?
C30F C35F 1.43(2) . ?
C30F C31F 1.43(2) . ?
C31F C32F 1.37(2) . ?
C31F C52F 1.56(2) . ?
C32F C49F 1.39(2) . ?
C32F C33F 1.40(2) . ?
C33F C34F 1.28(2) . ?
C33F C42F 1.50(3) . ?
C34F C35F 1.46(3) . ?
C34F C36F 1.54(2) . ?
C36F C37F 1.39(2) . ?
C37F C38F 1.48(2) . ?
C37F C41F 1.52(2) . ?
C38F C39F 1.48(2) . ?
C39F C40F 1.47(2) . ?
C40F C48F 1.47(2) . ?
C40F C41F 1.50(2) . ?
C41F C42F 1.34(2) . ?
C42F C43F 1.48(3) . ?
C43F C44F 1.31(2) . ?
C43F C49F 1.50(2) . ?
C44F C45F 1.44(2) . ?
C44F C48F 1.45(2) . ?
C45F C58F 1.38(2) . ?
C45F C46F 1.46(2) . ?
C46F C56F 1.29(2) . ?
C46F C47F 1.49(2) . ?
C47F C48F 1.40(2) . ?
C49F C50F 1.36(2) . ?
C50F C51F 1.43(2) . ?
C50F C58F 1.43(2) . ?
C51F C53F 1.36(2) . ?
C51F C52F 1.42(3) . ?
C53F C60F 1.38(2) . ?
C53F C54F 1.49(2) . ?
C54F C55F 1.29(2) . ?
C54F C58F 1.46(2) . ?
C55F C56F 1.49(2) . ?
C56F C57F 1.44(3) . ?
C1H C2H 1.3900 . ?
C1H C6H 1.3900 . ?
C1H C7H 1.490(14) . ?
C2H C3H 1.3900 . ?
C2H H2H 0.9500 . ?
C3H C4H 1.3900 . ?
C3H H3H 0.9500 . ?
C4H C5H 1.3900 . ?
C4H H4H 0.9500 . ?
C5H C6H 1.3900 . ?
C5H H5H 0.9500 . ?
C6H H6H 0.9500 . ?
C7H H7H1 0.9800 . ?
C7H H7H2 0.9800 . ?
C7H H7H3 0.9801 . ?
C1I C2I 1.3900 . ?
C1I C6I 1.3900 . ?
C1I C7I 1.494(14) . ?
C2I C3I 1.3900 . ?
C2I H2I 0.9500 . ?
C3I C4I 1.3900 . ?
C3I H3I 0.9500 . ?
C4I C5I 1.3900 . ?
C4I H4I 0.9500 . ?
C5I C6I 1.3900 . ?
C5I H5I 0.9500 . ?
C6I H6I 0.9500 . ?
C7I H7I1 0.9802 . ?
C7I H7I2 0.9803 . ?
C7I H7I3 0.9799 . ?
C1J C2J 1.3900 . ?
C1J C6J 1.3900 . ?
C1J C7J 1.50(3) . ?
C2J C3J 1.3900 . ?
C2J H2J 0.9500 . ?
C3J C4J 1.3900 . ?
C3J H3J 0.9500 . ?
C4J C5J 1.3900 . ?
C4J H4J 0.9500 . ?
C5J C6J 1.3900 . ?
C5J H5J 0.9500 . ?
C6J H6J 0.9500 . ?
C7J H7J1 0.9800 . ?
C7J H7J2 0.9800 . ?
C7J H7J3 0.9800 . ?
C1K C2K 1.3900 . ?
C1K C6K 1.3900 . ?
C1K C7K 1.48(3) . ?
C2K C3K 1.3900 . ?
C2K H2K 0.9500 . ?
C3K C4K 1.3900 . ?
C3K H3K 0.9500 . ?
C4K C5K 1.3900 . ?
C4K H4K 0.9500 . ?
C5K C6K 1.3900 . ?
C5K H5K 0.9500 . ?
C6K H6K 0.9500 . ?
C7K H7K1 0.9800 . ?
C7K H7K2 0.9799 . ?
C7K H7K3 0.9800 . ?
C1L C2L 1.3900 . ?
C1L C6L 1.3900 . ?
C1L C7L 1.490(14) . ?
C2L C3L 1.3900 . ?
C2L H2L 0.9500 . ?
C3L C4L 1.3900 . ?
C3L H3L 0.9500 . ?
C4L C5L 1.3900 . ?
C4L H4L 0.9500 . ?
C5L C6L 1.3900 . ?
C5L H5L 0.9500 . ?
C6L H6L 0.9500 . ?
C7L H7L1 0.9798 . ?
C7L H7L2 0.9801 . ?
C7L H7L3 0.9800 . ?
C1M C2M 1.3900 . ?
C1M C6M 1.3900 . ?
C1M C7M 1.52(3) . ?
C2M C3M 1.3900 . ?
C2M H2M 0.9500 . ?
C3M C4M 1.3900 . ?
C3M H3M 0.9500 . ?
C4M C5M 1.3900 . ?
C4M H4M 0.9500 . ?
C5M C6M 1.3900 . ?
C5M H5M 0.9500 . ?
C6M H6M 0.9500 . ?
C7M H7M1 0.9801 . ?
C7M H7M2 0.9800 . ?
C7M H7M3 0.9798 . ?
